data_7154834
loop_
_publ_author_name
'Ganapati, Shweta'
'Zavalij, Peter Y.'
'Eikermann, Matthias'
'Isaacs, Lyle'

_publ_section_title
;
 In Vitro selectivity of an acyclic cucurbit[n]uril molecular container
 towards neuromuscular blocking agents relative to commonly used drugs.
;
_journal_issue 4
_journal_name_full 'Organic &amp; biomolecular chemistry'
_journal_page_first 1277
_journal_page_last 1287
_journal_paper_doi 10.1039/c5ob02356d
_journal_volume 14
_journal_year 2016
_chemical_formula_moiety 'Na4, C62 H68 N16 O24 S4, C13 H22 N4 O3 S, Cl, 21(H2 O)'
_chemical_formula_sum 'C75 H132 Cl N20 Na4 O48 S5'
_chemical_formula_weight 2369.71
_chemical_name_systematic 'CB SG-2-161B'
_space_group_crystal_system monoclinic
_space_group_IT_number 15
_space_group_name_Hall '-C 2yc'
_space_group_name_H-M_alt 'C 1 2/c 1'
_symmetry_cell_setting monoclinic
_symmetry_space_group_name_Hall '-C 2yc'
_symmetry_space_group_name_H-M 'C 1 2/c 1'
_atom_sites_solution_hydrogens geom
_atom_sites_solution_primary direct
_atom_sites_solution_secondary difmap
_audit_creation_method 'SHELXL-2014 & ZCIF'
_audit_update_record
;
2015-11-02 deposited with the CCDC.
2015-12-03 downloaded from the CCDC.
;
_cell_angle_alpha 90
_cell_angle_beta 109.5532(10)
_cell_angle_gamma 90
_cell_formula_units_Z 8
_cell_length_a 36.552(3)
_cell_length_b 21.7842(15)
_cell_length_c 28.274(2)
_cell_measurement_reflns_used 13763
_cell_measurement_temperature 150(2)
_cell_measurement_theta_max 20.5
_cell_measurement_theta_min 2.2
_cell_volume 21215(3)
_computing_cell_refinement Apex2
_computing_data_collection 'Apex2 (Bruker, 2010)'
_computing_data_reduction 'Apex2, Saint'
_computing_molecular_graphics 'XSHEL (Bruker, 2004)'
_computing_publication_material 'Apex2, SHELXL-2014, Platon (Spek, 1990)'
_computing_structure_refinement 'ShelXL-2014 (Sheldrick, 2014)'
_computing_structure_solution 'ShelXS-97 (Sheldrick, 2008)'
_diffrn_ambient_temperature 150(2)
_diffrn_detector 'CCD area detector'
_diffrn_detector_area_resol_mean 8.333
_diffrn_measured_fraction_theta_full 0.999
_diffrn_measured_fraction_theta_max 0.999
_diffrn_measurement_device_type 'Bruker Smart Apex II CCD'
_diffrn_measurement_method '\f and \w scans'
_diffrn_measurement_specimen_support 'MiTeGen loop'
_diffrn_orient_matrix_type standard
_diffrn_orient_matrix_UB_11 0.0164588
_diffrn_orient_matrix_UB_12 -0.0354814
_diffrn_orient_matrix_UB_13 0.0171846
_diffrn_orient_matrix_UB_21 -0.0231100
_diffrn_orient_matrix_UB_22 -0.0276982
_diffrn_orient_matrix_UB_23 -0.0118580
_diffrn_orient_matrix_UB_31 0.0061611
_diffrn_orient_matrix_UB_32 -0.0090118
_diffrn_orient_matrix_UB_33 -0.0311906
_diffrn_radiation_monochromator graphite
_diffrn_radiation_type MoK\a
_diffrn_radiation_wavelength 0.71073
_diffrn_reflns_av_R_equivalents 0.0350
_diffrn_reflns_av_unetI/netI 0.0286
_diffrn_reflns_laue_measured_fraction_full 0.999
_diffrn_reflns_laue_measured_fraction_max 0.999
_diffrn_reflns_limit_h_max 39
_diffrn_reflns_limit_h_min -39
_diffrn_reflns_limit_k_max 23
_diffrn_reflns_limit_k_min -23
_diffrn_reflns_limit_l_max 30
_diffrn_reflns_limit_l_min -30
_diffrn_reflns_number 63643
_diffrn_reflns_point_group_measured_fraction_full 0.999
_diffrn_reflns_point_group_measured_fraction_max 0.999
_diffrn_reflns_theta_full 22.499
_diffrn_reflns_theta_max 22.499
_diffrn_reflns_theta_min 1.870
_diffrn_source 'sealed tube'
_exptl_absorpt_coefficient_mu 0.253
_exptl_absorpt_correction_T_max 0.946
_exptl_absorpt_correction_T_min 0.853
_exptl_absorpt_correction_type multi-scan
_exptl_absorpt_process_details 'SADABS (Sheldrick, 2008)'
_exptl_crystal_colour colourless
_exptl_crystal_density_diffrn 1.484
_exptl_crystal_density_method 'not measured'
_exptl_crystal_description prism
_exptl_crystal_F_000 9976
_exptl_crystal_size_max 0.485
_exptl_crystal_size_mid 0.26
_exptl_crystal_size_min 0.22
_refine_diff_density_max 0.679
_refine_diff_density_min -0.475
_refine_diff_density_rms 0.062
_refine_ls_extinction_method none
_refine_ls_goodness_of_fit_ref 1.055
_refine_ls_hydrogen_treatment constr
_refine_ls_matrix_type full
_refine_ls_number_parameters 1467
_refine_ls_number_reflns 13875
_refine_ls_number_restraints 1669
_refine_ls_restrained_S_all 1.059
_refine_ls_R_factor_all 0.1118
_refine_ls_R_factor_gt 0.0817
_refine_ls_shift/su_max 0.000
_refine_ls_shift/su_mean 0.000
_refine_ls_structure_factor_coef Fsqd
_refine_ls_weighting_details 'w=1/[\s^2^(Fo^2^)+(0.0400P)^2^+139.0000P] where P=(Fo^2^+2Fc^2^)/3'
_refine_ls_weighting_scheme calc
_refine_ls_wR_factor_gt 0.1773
_refine_ls_wR_factor_ref 0.1949
_reflns_Friedel_coverage 0.000
_reflns_number_gt 9485
_reflns_number_total 13875
_reflns_threshold_expression 'I > 2\s(I)'
_cod_data_source_file c5ob02356d2.cif
_cod_data_source_block 2697
_cod_depositor_comments
;
The following automatic conversions were performed:

'_symmetry_cell_setting' value 'Monoclinic' changed to 'monoclinic'
according to
/usr/data/users/saulius/crontab/automatic-downloads/rss-feeds/RSC/lib/dictionaries/cif_core.dic
dictionary named 'cif_core.dic' version 2.4.2 from 2011-04-26.

Automatic conversion script
Id: cif_fix_values 4268 2015-11-12 08:31:59Z antanas 

 Adding full bibliography for 7154834.cif.
;
_cod_original_sg_symbol_H-M C2/c
_cod_database_code 7154834
_shelx_shelxl_version_number 2014/7
_shelx_space_group_comment
;
The symmetry employed for this shelxl refinement is uniquely defined
by the following loop, which should always be used as a source of
symmetry information in preference to the above space-group names.
They are only intended as comments.
;
_shelx_estimated_absorpt_t_min 0.887
_shelx_estimated_absorpt_t_max 0.947

loop_
_space_group_symop_operation_xyz
'x, y, z'
'-x, y, -z+1/2'
'x+1/2, y+1/2, z'
'-x+1/2, y+1/2, -z+1/2'
'-x, -y, -z'
'x, -y, z-1/2'
'-x+1/2, -y+1/2, -z'
'x+1/2, -y+1/2, z-1/2'

loop_
_atom_site_label
_atom_site_type_symbol
_atom_site_fract_x
_atom_site_fract_y
_atom_site_fract_z
_atom_site_U_iso_or_equiv
_atom_site_adp_type
_atom_site_occupancy
_atom_site_site_symmetry_order
_atom_site_calc_flag
_atom_site_refinement_flags_posn
_atom_site_refinement_flags_adp
_atom_site_refinement_flags_occupancy
_atom_site_disorder_assembly
_atom_site_disorder_group
C1 C 0.44866(16) 0.4279(3) 0.2771(2) 0.0673(17) Uani 1 1 d . . . . .
C2 C 0.44956(17) 0.3711(4) 0.3021(2) 0.0785(19) Uani 1 1 d . . . . .
H2 H 0.4404 0.3349 0.2831 0.094 Uiso 1 1 calc R U . . .
C3 C 0.46353(19) 0.3682(4) 0.3532(3) 0.087(2) Uani 1 1 d . . . . .
H3 H 0.4642 0.3300 0.3698 0.104 Uiso 1 1 calc R U . . .
C4 C 0.47668(18) 0.4210(4) 0.3810(3) 0.079(2) Uani 1 1 d . . . . .
H4 H 0.4879 0.4178 0.4164 0.095 Uiso 1 1 calc R U . . .
C5 C 0.47419(16) 0.4766(4) 0.3595(2) 0.0731(18) Uani 1 1 d . . . . .
H5 H 0.4817 0.5124 0.3797 0.088 Uiso 1 1 calc R U . . .
C6 C 0.46000(15) 0.4812(3) 0.3056(2) 0.0626(16) Uani 1 1 d . . . . .
C7 C 0.43669(16) 0.4332(3) 0.2243(2) 0.0614(15) Uani 1 1 d . . . . .
O8 O 0.42347(12) 0.3796(2) 0.19604(15) 0.0772(12) Uani 1 1 d . . . . .
C9 C 0.45386(18) 0.3458(4) 0.1888(3) 0.093(2) Uani 1 1 d . . . . .
H9A H 0.4671 0.3210 0.2190 0.112 Uiso 1 1 calc R U . . .
H9B H 0.4731 0.3739 0.1827 0.112 Uiso 1 1 calc R U . . .
C10 C 0.4369(2) 0.3040(4) 0.1439(3) 0.104(2) Uani 1 1 d . . . . .
H10A H 0.4280 0.3300 0.1134 0.125 Uiso 1 1 calc R U . . .
H10B H 0.4580 0.2775 0.1409 0.125 Uiso 1 1 calc R U . . .
C11 C 0.4044(3) 0.2643(4) 0.1438(3) 0.118(3) Uani 1 1 d . . . . .
H11A H 0.3930 0.2468 0.1097 0.141 Uiso 1 1 calc R U . . .
H11B H 0.3843 0.2904 0.1500 0.141 Uiso 1 1 calc R U . . .
S12 S 0.41490(7) 0.20207(13) 0.18806(9) 0.1129(7) Uani 1 1 d . . . . .
O13 O 0.4223(2) 0.2317(3) 0.2365(2) 0.156(3) Uani 1 1 d . . . . .
O14 O 0.4484(2) 0.1694(4) 0.1833(3) 0.179(3) Uani 1 1 d . . . . .
O15 O 0.38154(16) 0.1651(3) 0.1715(2) 0.128(2) Uani 1 1 d . . . . .
C16 C 0.45761(16) 0.5377(3) 0.2812(2) 0.0666(17) Uani 1 1 d . . . . .
O17 O 0.47000(11) 0.5903(2) 0.30974(15) 0.0778(12) Uani 1 1 d . . . . .
C18 C 0.44067(19) 0.6204(4) 0.3254(2) 0.088(2) Uani 1 1 d . . . . .
H18A H 0.4301 0.5915 0.3446 0.105 Uiso 1 1 calc R U . . .
H18B H 0.4191 0.6349 0.2958 0.105 Uiso 1 1 calc R U . . .
C19 C 0.4599(2) 0.6737(4) 0.3578(3) 0.095(2) Uani 1 1 d . . . . .
H19A H 0.4419 0.6912 0.3737 0.114 Uiso 1 1 calc R U . . .
H19B H 0.4833 0.6591 0.3848 0.114 Uiso 1 1 calc R U . . .
C20 C 0.4710(3) 0.7218(4) 0.3289(3) 0.118(3) Uani 1 1 d . . . . .
H20A H 0.4473 0.7373 0.3029 0.141 Uiso 1 1 calc R U . . .
H20B H 0.4878 0.7034 0.3115 0.141 Uiso 1 1 calc R U . . .
S21 S 0.49574(12) 0.78425(16) 0.36492(17) 0.1730(14) Uani 1 1 d . . . . .
O22 O 0.5302(2) 0.7592(4) 0.4021(4) 0.208(4) Uani 1 1 d . . . . .
O23 O 0.5039(4) 0.8270(4) 0.3302(5) 0.283(7) Uani 1 1 d . . . . .
O24 O 0.4691(3) 0.8107(4) 0.3880(5) 0.237(5) Uani 1 1 d . . . . .
C25 C 0.43581(15) 0.4882(3) 0.2005(2) 0.0601(15) Uani 1 1 d . . . . .
C26 C 0.44634(15) 0.5429(3) 0.2293(2) 0.0627(16) Uani 1 1 d . . . . .
C27 C 0.42506(17) 0.4890(3) 0.14309(19) 0.0655(16) Uani 1 1 d . . . . .
H27A H 0.4482 0.5018 0.1348 0.079 Uiso 1 1 calc R U . . .
H27B H 0.4185 0.4466 0.1305 0.079 Uiso 1 1 calc R U . . .
C28 C 0.44701(16) 0.6037(3) 0.2046(2) 0.0701(17) Uani 1 1 d . . . . .
H28A H 0.4537 0.6360 0.2308 0.084 Uiso 1 1 calc R U . . .
H28B H 0.4678 0.6028 0.1895 0.084 Uiso 1 1 calc R U . . .
N29 N 0.39285(14) 0.5290(2) 0.11652(15) 0.0577(12) Uani 1 1 d . . . . .
C30 C 0.39756(17) 0.5943(3) 0.1150(2) 0.0639(16) Uani 1 1 d . . . . .
C31 C 0.4247(2) 0.6122(3) 0.0859(3) 0.088(2) Uani 1 1 d . . . . .
H31A H 0.4509 0.5967 0.1035 0.132 Uiso 1 1 calc R U . . .
H31B H 0.4255 0.6570 0.0833 0.132 Uiso 1 1 calc R U . . .
H31C H 0.4150 0.5944 0.0521 0.132 Uiso 1 1 calc R U . . .
N32 N 0.41011(13) 0.6209(2) 0.16523(17) 0.0621(13) Uani 1 1 d . . . . .
O33 O 0.34512(11) 0.4635(2) 0.12281(13) 0.0605(10) Uani 1 1 d . . . . .
C34 C 0.35610(17) 0.5141(3) 0.11499(17) 0.0544(14) Uani 1 1 d . . . . .
C35 C 0.38716(17) 0.6672(3) 0.1700(2) 0.0613(15) Uani 1 1 d . . . . .
O36 O 0.39261(11) 0.70095(19) 0.20646(15) 0.0689(11) Uani 1 1 d . . . . .
N37 N 0.33346(13) 0.5657(2) 0.10166(15) 0.0562(12) Uani 1 1 d . . . . .
C38 C 0.35492(17) 0.6189(3) 0.09302(19) 0.0608(15) Uani 1 1 d . . . . .
C39 C 0.3413(2) 0.6376(3) 0.0377(2) 0.081(2) Uani 1 1 d . . . . .
H39A H 0.3459 0.6038 0.0176 0.122 Uiso 1 1 calc R U . . .
H39B H 0.3557 0.6739 0.0336 0.122 Uiso 1 1 calc R U . . .
H39C H 0.3135 0.6470 0.0266 0.122 Uiso 1 1 calc R U . . .
N40 N 0.35553(13) 0.6703(2) 0.12625(16) 0.0595(12) Uani 1 1 d . . . . .
C41 C 0.29170(16) 0.5614(3) 0.08671(19) 0.0628(16) Uani 1 1 d . . . . .
H41A H 0.2843 0.5175 0.0855 0.075 Uiso 1 1 calc R U . . .
H41B H 0.2802 0.5783 0.0524 0.075 Uiso 1 1 calc R U . . .
C42 C 0.32560(17) 0.7160(3) 0.1190(2) 0.0652(16) Uani 1 1 d . . . . .
H42A H 0.3138 0.7242 0.0826 0.078 Uiso 1 1 calc R U . . .
H42B H 0.3378 0.7546 0.1352 0.078 Uiso 1 1 calc R U . . .
N43 N 0.27517(13) 0.5935(2) 0.11974(15) 0.0556(12) Uani 1 1 d . . . . .
C44 C 0.26411(16) 0.6574(3) 0.1132(2) 0.0598(15) Uani 1 1 d . . . . .
H44 H 0.2515 0.6682 0.0770 0.072 Uiso 1 1 calc R U . . .
N45 N 0.29504(13) 0.6997(2) 0.13847(16) 0.0568(12) Uani 1 1 d . . . . .
O46 O 0.25932(11) 0.50683(19) 0.15608(14) 0.0623(10) Uani 1 1 d . . . . .
C47 C 0.25690(16) 0.5622(3) 0.14738(19) 0.0545(14) Uani 1 1 d . . . . .
C48 C 0.28698(18) 0.7333(3) 0.1747(2) 0.0570(15) Uani 1 1 d . . . . .
O49 O 0.30655(13) 0.77563(19) 0.19871(15) 0.0671(11) Uani 1 1 d . . . . .
N50 N 0.23542(13) 0.6031(2) 0.16332(16) 0.0571(12) Uani 1 1 d . . . . .
C51 C 0.23561(16) 0.6640(3) 0.14328(19) 0.0614(16) Uani 1 1 d . . . . .
H51 H 0.2091 0.6770 0.1213 0.074 Uiso 1 1 calc R U . . .
N52 N 0.25415(14) 0.7107(2) 0.18043(16) 0.0566(12) Uani 1 1 d . . . . .
C53 C 0.20653(16) 0.5834(3) 0.1849(2) 0.0638(16) Uani 1 1 d . . . . .
H53A H 0.2061 0.5379 0.1856 0.077 Uiso 1 1 calc R U . . .
H53B H 0.1806 0.5974 0.1630 0.077 Uiso 1 1 calc R U . . .
C54 C 0.23226(18) 0.7462(3) 0.2053(2) 0.0640(16) Uani 1 1 d . . . . .
H54A H 0.2062 0.7549 0.1810 0.077 Uiso 1 1 calc R U . . .
H54B H 0.2455 0.7861 0.2160 0.077 Uiso 1 1 calc R U . . .
N55 N 0.21347(13) 0.6064(2) 0.23548(16) 0.0577(12) Uani 1 1 d . . . . .
C56 C 0.20059(16) 0.6667(3) 0.24467(19) 0.0573(15) Uani 1 1 d . . . . .
H56 H 0.1745 0.6769 0.2201 0.069 Uiso 1 1 calc R U . . .
N57 N 0.22795(13) 0.7155(2) 0.24885(16) 0.0578(12) Uani 1 1 d . . . . .
O58 O 0.22599(12) 0.5121(2) 0.27487(15) 0.0706(11) Uani 1 1 d . . . . .
C59 C 0.21824(16) 0.5664(3) 0.2744(2) 0.0605(15) Uani 1 1 d . . . . .
C60 C 0.24053(18) 0.7423(3) 0.2958(2) 0.0608(15) Uani 1 1 d . . . . .
O61 O 0.26126(13) 0.78739(19) 0.30836(15) 0.0725(11) Uani 1 1 d . . . . .
N62 N 0.21304(13) 0.5992(2) 0.31351(16) 0.0581(12) Uani 1 1 d . . . . .
C63 C 0.19927(17) 0.6602(3) 0.2987(2) 0.0586(15) Uani 1 1 d . . . . .
H63 H 0.1723 0.6661 0.2995 0.070 Uiso 1 1 calc R U . . .
N64 N 0.22489(14) 0.7083(2) 0.32555(16) 0.0619(13) Uani 1 1 d . . . . .
C65 C 0.20762(17) 0.5683(3) 0.3562(2) 0.0653(16) Uani 1 1 d . . . . .
H65A H 0.1820 0.5800 0.3583 0.078 Uiso 1 1 calc R U . . .
H65B H 0.2075 0.5234 0.3509 0.078 Uiso 1 1 calc R U . . .
C66 C 0.22692(19) 0.7300(3) 0.3750(2) 0.0699(17) Uani 1 1 d . . . . .
H66A H 0.2373 0.7724 0.3795 0.084 Uiso 1 1 calc R U . . .
H66B H 0.2003 0.7315 0.3766 0.084 Uiso 1 1 calc R U . . .
N67 N 0.23751(14) 0.5832(2) 0.40347(16) 0.0611(12) Uani 1 1 d . . . . .
C68 C 0.23787(18) 0.6365(3) 0.4346(2) 0.0634(16) Uani 1 1 d . . . . .
C69 C 0.19906(17) 0.6458(3) 0.4432(2) 0.0773(19) Uani 1 1 d . . . . .
H69A H 0.2015 0.6795 0.4671 0.116 Uiso 1 1 calc R U . . .
H69B H 0.1920 0.6080 0.4569 0.116 Uiso 1 1 calc R U . . .
H69C H 0.1789 0.6558 0.4113 0.116 Uiso 1 1 calc R U . . .
N70 N 0.25077(14) 0.6927(2) 0.41610(16) 0.0604(12) Uani 1 1 d . . . . .
O71 O 0.27920(12) 0.50472(19) 0.40050(14) 0.0681(11) Uani 1 1 d . . . . .
C72 C 0.27048(18) 0.5493(3) 0.4211(2) 0.0587(15) Uani 1 1 d . . . . .
C73 C 0.2837(2) 0.7165(3) 0.4497(2) 0.0643(16) Uani 1 1 d . . . . .
O74 O 0.29874(13) 0.7658(2) 0.44576(15) 0.0750(12) Uani 1 1 d . . . . .
N75 N 0.29237(14) 0.5727(2) 0.46627(17) 0.0606(12) Uani 1 1 d . . . . .
C76 C 0.27333(17) 0.6227(3) 0.4827(2) 0.0589(15) Uani 1 1 d . . . . .
C77 C 0.26343(18) 0.6062(3) 0.5297(2) 0.0704(17) Uani 1 1 d . . . . .
H77A H 0.2874 0.5987 0.5577 0.106 Uiso 1 1 calc R U . . .
H77B H 0.2473 0.5692 0.5232 0.106 Uiso 1 1 calc R U . . .
H77C H 0.2492 0.6402 0.5381 0.106 Uiso 1 1 calc R U . . .
N78 N 0.29628(14) 0.6780(2) 0.49018(16) 0.0615(12) Uani 1 1 d . . . . .
C79 C 0.32984(17) 0.5486(3) 0.4971(2) 0.0635(16) Uani 1 1 d . . . . .
H79A H 0.3327 0.5065 0.4856 0.076 Uiso 1 1 calc R U . . .
H79B H 0.3302 0.5456 0.5322 0.076 Uiso 1 1 calc R U . . .
C80 C 0.33562(17) 0.6812(3) 0.5255(2) 0.0677(16) Uani 1 1 d . . . . .
H80A H 0.3357 0.6633 0.5577 0.081 Uiso 1 1 calc R U . . .
H80B H 0.3428 0.7250 0.5317 0.081 Uiso 1 1 calc R U . . .
C81 C 0.36393(17) 0.5861(3) 0.49623(19) 0.0605(15) Uani 1 1 d . . . . .
C82 C 0.36686(17) 0.6492(3) 0.50998(19) 0.0616(16) Uani 1 1 d . . . . .
C83 C 0.39402(18) 0.5581(3) 0.48435(19) 0.0634(16) Uani 1 1 d . . . . .
O84 O 0.39122(12) 0.4964(2) 0.47177(13) 0.0723(11) Uani 0.700(8) 1 d D U P A 1
C85 C 0.3705(3) 0.4841(4) 0.4184(3) 0.074(2) Uani 0.700(8) 1 d D U P A 1
H85A H 0.3875 0.4946 0.3987 0.089 Uiso 0.700(8) 1 calc R U P A 1
H85B H 0.3471 0.5103 0.4065 0.089 Uiso 0.700(8) 1 calc R U P A 1
C86 C 0.3592(3) 0.4191(4) 0.4105(4) 0.078(2) Uani 0.700(8) 1 d D U P A 1
H86A H 0.3437 0.4129 0.3746 0.094 Uiso 0.700(8) 1 calc R U P A 1
H86B H 0.3424 0.4090 0.4305 0.094 Uiso 0.700(8) 1 calc R U P A 1
C87 C 0.3930(3) 0.3757(4) 0.4245(4) 0.089(2) Uani 0.700(8) 1 d D U P A 1
H87A H 0.4068 0.3789 0.4611 0.107 Uiso 0.700(8) 1 calc R U P A 1
H87B H 0.4113 0.3891 0.4074 0.107 Uiso 0.700(8) 1 calc R U P A 1
S88 S 0.38102(16) 0.2980(2) 0.4094(2) 0.1134(13) Uani 0.700(8) 1 d D U P A 1
O89 O 0.3607(3) 0.2973(5) 0.3558(3) 0.124(3) Uani 0.700(8) 1 d D U P A 1
O90 O 0.3565(3) 0.2784(4) 0.4374(4) 0.133(3) Uani 0.700(8) 1 d D U P A 1
O91 O 0.4176(3) 0.2637(5) 0.4204(5) 0.150(3) Uani 0.700(8) 1 d D U P A 1
O84A O 0.39122(12) 0.4964(2) 0.47177(13) 0.0723(11) Uani 0.300(8) 1 d D U P A 2
C85A C 0.3829(8) 0.4939(7) 0.4173(4) 0.076(3) Uani 0.300(8) 1 d D U P A 2
H85C H 0.3998 0.5230 0.4073 0.091 Uiso 0.300(8) 1 calc R U P A 2
H85D H 0.3555 0.5051 0.3993 0.091 Uiso 0.300(8) 1 calc R U P A 2
C86A C 0.3905(6) 0.4305(8) 0.4048(7) 0.083(3) Uani 0.300(8) 1 d D U P A 2
H86C H 0.4179 0.4198 0.4237 0.099 Uiso 0.300(8) 1 calc R U P A 2
H86D H 0.3869 0.4281 0.3685 0.099 Uiso 0.300(8) 1 calc R U P A 2
C87A C 0.3643(6) 0.3847(7) 0.4169(10) 0.092(3) Uani 0.300(8) 1 d D U P A 2
H87C H 0.3369 0.3977 0.4010 0.110 Uiso 0.300(8) 1 calc R U P A 2
H87D H 0.3700 0.3834 0.4537 0.110 Uiso 0.300(8) 1 calc R U P A 2
S88A S 0.3706(4) 0.3102(5) 0.3950(5) 0.1134(13) Uani 0.300(8) 1 d D U P A 2
O89A O 0.3612(8) 0.3182(11) 0.3416(6) 0.114(5) Uani 0.300(8) 1 d D U P A 2
O90A O 0.3434(6) 0.2724(9) 0.4096(8) 0.124(4) Uani 0.300(8) 1 d D U P A 2
O91A O 0.4115(5) 0.2932(11) 0.4198(10) 0.130(5) Uani 0.300(8) 1 d D U P A 2
C92 C 0.39942(19) 0.6806(3) 0.5116(2) 0.0673(17) Uani 1 1 d . . . . .
O93 O 0.40400(13) 0.7420(2) 0.52670(16) 0.0838(12) Uani 0.489(8) 1 d D U P B 1
C94 C 0.3932(8) 0.7907(6) 0.4897(5) 0.107(3) Uani 0.489(8) 1 d D U P B 1
H94A H 0.3665 0.7841 0.4663 0.128 Uiso 0.489(8) 1 calc R U P B 1
H94B H 0.4111 0.7916 0.4701 0.128 Uiso 0.489(8) 1 calc R U P B 1
C95 C 0.3956(5) 0.8524(6) 0.5187(9) 0.137(4) Uani 0.489(8) 1 d D U P B 1
H95A H 0.3776 0.8525 0.5382 0.164 Uiso 0.489(8) 1 calc R U P B 1
H95B H 0.3896 0.8878 0.4954 0.164 Uiso 0.489(8) 1 calc R U P B 1
C96 C 0.4421(6) 0.8539(8) 0.5567(8) 0.169(4) Uani 0.489(8) 1 d D U P B 1
H96A H 0.4437 0.8307 0.5874 0.203 Uiso 0.489(8) 1 calc R U P B 1
H96B H 0.4577 0.8313 0.5398 0.203 Uiso 0.489(8) 1 calc R U P B 1
S97 S 0.4619(3) 0.9172(5) 0.5734(5) 0.193(2) Uani 0.489(8) 1 d D U P B 1
O98 O 0.4415(6) 0.9464(10) 0.6057(8) 0.248(6) Uani 0.489(8) 1 d D U P B 1
O99 O 0.5008(6) 0.9153(9) 0.6222(8) 0.245(7) Uani 0.489(8) 1 d D U P B 1
O100 O 0.4549(9) 0.9560(11) 0.5212(8) 0.212(5) Uani 0.489(8) 1 d D U P B 1
O93A O 0.40400(13) 0.7420(2) 0.52670(16) 0.0838(12) Uani 0.511(8) 1 d D U P B 2
C94A C 0.3971(7) 0.7836(6) 0.4847(5) 0.106(3) Uani 0.511(8) 1 d D U P B 2
H94C H 0.3703 0.7786 0.4609 0.127 Uiso 0.511(8) 1 calc R U P B 2
H94D H 0.4156 0.7755 0.4666 0.127 Uiso 0.511(8) 1 calc R U P B 2
C95A C 0.4030(5) 0.8492(6) 0.5068(8) 0.138(4) Uani 0.511(8) 1 d D U P B 2
H95C H 0.3918 0.8531 0.5341 0.166 Uiso 0.511(8) 1 calc R U P B 2
H95D H 0.3906 0.8800 0.4806 0.166 Uiso 0.511(8) 1 calc R U P B 2
C96A C 0.4519(5) 0.8591(7) 0.5294(8) 0.172(3) Uani 0.511(8) 1 d D U P B 2
H96C H 0.4634 0.8325 0.5590 0.206 Uiso 0.511(8) 1 calc R U P B 2
H96D H 0.4632 0.8474 0.5034 0.206 Uiso 0.511(8) 1 calc R U P B 2
S97A S 0.4615(3) 0.9284(5) 0.5446(4) 0.193(2) Uani 0.511(8) 1 d D U P B 2
O97A O 0.4482(8) 0.9655(10) 0.4974(7) 0.219(6) Uani 0.511(8) 1 d D U P B 2
O98A O 0.4262(6) 0.9596(9) 0.5597(8) 0.236(5) Uani 0.511(8) 1 d D U P B 2
O99A O 0.5083(5) 0.9299(9) 0.5727(8) 0.244(6) Uani 0.511(8) 1 d D U P B 2
C101 C 0.42779(19) 0.5895(3) 0.4865(2) 0.0686(17) Uani 1 1 d . . . . .
C102 C 0.4591(2) 0.5611(4) 0.4756(2) 0.082(2) Uani 1 1 d . . . . .
H102 H 0.4572 0.5193 0.4657 0.098 Uiso 1 1 calc R U . . .
C103 C 0.4919(2) 0.5935(5) 0.4794(2) 0.097(3) Uani 1 1 d . . . . .
H103 H 0.5124 0.5739 0.4716 0.117 Uiso 1 1 calc R U . . .
C104 C 0.4959(2) 0.6548(5) 0.4943(3) 0.095(3) Uani 1 1 d . . . . .
H104 H 0.5190 0.6765 0.4968 0.115 Uiso 1 1 calc R U . . .
C105 C 0.4662(2) 0.6837(4) 0.5053(2) 0.085(2) Uani 1 1 d . . . . .
H105 H 0.4692 0.7252 0.5162 0.103 Uiso 1 1 calc R U . . .
C106 C 0.43133(18) 0.6520(4) 0.5005(2) 0.0693(18) Uani 1 1 d . . . . .
C1A C 0.3195(4) 0.3672(5) 0.1985(4) 0.064(3) Uani 0.566(5) 1 d D U P C 1
H1A1 H 0.3442 0.3708 0.1921 0.096 Uiso 0.566(5) 1 calc R U P C 1
H1A2 H 0.2984 0.3597 0.1669 0.096 Uiso 0.566(5) 1 calc R U P C 1
H1A3 H 0.3210 0.3331 0.2217 0.096 Uiso 0.566(5) 1 calc R U P C 1
C2A C 0.2878(5) 0.4129(12) 0.2535(7) 0.064(4) Uani 0.566(5) 1 d D U P C 1
H2A1 H 0.2611 0.4037 0.2323 0.095 Uiso 0.566(5) 1 calc R U P C 1
H2A2 H 0.2879 0.4491 0.2741 0.095 Uiso 0.566(5) 1 calc R U P C 1
H2A3 H 0.2986 0.3778 0.2753 0.095 Uiso 0.566(5) 1 calc R U P C 1
N1A N 0.3117(2) 0.4253(3) 0.2213(3) 0.0514(18) Uani 0.566(5) 1 d D U P C 1
H1A H 0.2967 0.4532 0.1935 0.062 Uiso 0.566(5) 1 calc R U P C 1
C3A C 0.3495(3) 0.4565(4) 0.2499(4) 0.0534(19) Uani 0.566(5) 1 d D U P C 1
H3A1 H 0.3611 0.4354 0.2825 0.064 Uiso 0.566(5) 1 calc R U P C 1
H3A2 H 0.3676 0.4518 0.2308 0.064 Uiso 0.566(5) 1 calc R U P C 1
C4A C 0.3455(4) 0.5213(5) 0.2590(4) 0.0498(19) Uani 0.566(5) 1 d D U P C 1
C5A C 0.3466(4) 0.5706(5) 0.2324(4) 0.056(2) Uani 0.566(5) 1 d D U P C 1
H5A H 0.3533 0.5711 0.2027 0.067 Uiso 0.566(5) 1 calc R U P C 1
C6A C 0.3363(4) 0.6224(5) 0.2552(4) 0.057(2) Uani 0.566(5) 1 d D U P C 1
H6A H 0.3352 0.6639 0.2445 0.069 Uiso 0.566(5) 1 calc R U P C 1
C7A C 0.3285(5) 0.6007(5) 0.2956(4) 0.0530(19) Uani 0.566(5) 1 d D U P C 1
O7A O 0.3349(6) 0.5388(4) 0.2998(5) 0.0519(18) Uani 0.566(5) 1 d D U P C 1
C8A C 0.3186(4) 0.6317(6) 0.3362(5) 0.064(2) Uani 0.566(5) 1 d D U P C 1
H8A1 H 0.3107 0.5999 0.3559 0.077 Uiso 0.566(5) 1 calc R U P C 1
H8A2 H 0.2956 0.6581 0.3205 0.077 Uiso 0.566(5) 1 calc R U P C 1
S8A S 0.3552(3) 0.6775(4) 0.3785(3) 0.0832(12) Uani 0.566(5) 1 d D U P C 1
C9A C 0.3653(4) 0.7336(5) 0.3379(5) 0.095(3) Uani 0.566(5) 1 d D U P C 1
H9A1 H 0.3858 0.7145 0.3272 0.114 Uiso 0.566(5) 1 calc R U P C 1
H9A2 H 0.3417 0.7337 0.3077 0.114 Uiso 0.566(5) 1 calc R U P C 1
C10A C 0.3748(4) 0.7885(5) 0.3446(5) 0.090(2) Uani 0.566(5) 1 d D U P C 1
H10C H 0.3756 0.8052 0.3124 0.108 Uiso 0.566(5) 1 calc R U P C 1
H10D H 0.4016 0.7904 0.3689 0.108 Uiso 0.566(5) 1 calc R U P C 1
N11A N 0.3504(4) 0.8288(5) 0.3627(6) 0.090(2) Uani 0.566(5) 1 d D U P C 1
C12A C 0.3611(4) 0.8850(6) 0.3814(7) 0.099(2) Uani 0.566(5) 1 d D U P C 1
C13A C 0.3998(4) 0.9068(7) 0.3880(7) 0.122(3) Uani 0.566(5) 1 d D U P C 1
H13A H 0.4176 0.8791 0.3813 0.146 Uiso 0.566(5) 1 calc R U P C 1
N14A N 0.4118(4) 0.9628(7) 0.4026(7) 0.145(3) Uani 0.566(5) 1 d D U P C 1
O15A O 0.4497(4) 0.9756(7) 0.4121(7) 0.206(5) Uani 0.566(5) 1 d D U P C 1
O16A O 0.3924(4) 1.0018(6) 0.4204(7) 0.170(4) Uani 0.566(5) 1 d D U P C 1
N17A N 0.3347(15) 0.9188(17) 0.392(4) 0.095(2) Uani 0.566(5) 1 d D U P C 1
H17A H 0.3406 0.9573 0.4009 0.114 Uiso 0.566(5) 1 calc R U P C 1
C18A C 0.2978(6) 0.8976(13) 0.3917(12) 0.081(4) Uani 0.566(5) 1 d D U P C 1
H18C H 0.2817 0.8878 0.3572 0.122 Uiso 0.566(5) 1 calc R U P C 1
H18D H 0.2850 0.9297 0.4049 0.122 Uiso 0.566(5) 1 calc R U P C 1
H18E H 0.3010 0.8607 0.4126 0.122 Uiso 0.566(5) 1 calc R U P C 1
C1B C 0.3109(5) 0.3942(9) 0.1893(4) 0.072(4) Uani 0.434(5) 1 d D U P C 2
H1B1 H 0.3030 0.4355 0.1759 0.108 Uiso 0.434(5) 1 calc R U P C 2
H1B2 H 0.2895 0.3653 0.1743 0.108 Uiso 0.434(5) 1 calc R U P C 2
H1B3 H 0.3337 0.3814 0.1811 0.108 Uiso 0.434(5) 1 calc R U P C 2
C2B C 0.2868(6) 0.4083(16) 0.2603(10) 0.066(4) Uani 0.434(5) 1 d D U P C 2
H2B1 H 0.2756 0.4481 0.2467 0.100 Uiso 0.434(5) 1 calc R U P C 2
H2B2 H 0.2952 0.4096 0.2971 0.100 Uiso 0.434(5) 1 calc R U P C 2
H2B3 H 0.2671 0.3762 0.2480 0.100 Uiso 0.434(5) 1 calc R U P C 2
N1B N 0.3203(3) 0.3948(5) 0.2442(4) 0.061(2) Uani 0.434(5) 1 d D U P C 2
H1B H 0.3281 0.3517 0.2554 0.073 Uiso 0.434(5) 1 calc R U P C 2
C3B C 0.3552(3) 0.4335(5) 0.2700(5) 0.055(2) Uani 0.434(5) 1 d D U P C 2
H3B1 H 0.3657 0.4212 0.3057 0.066 Uiso 0.434(5) 1 calc R U P C 2
H3B2 H 0.3755 0.4248 0.2548 0.066 Uiso 0.434(5) 1 calc R U P C 2
C4B C 0.3476(5) 0.4991(5) 0.2673(5) 0.050(2) Uani 0.434(5) 1 d D U P C 2
C5B C 0.3479(5) 0.5416(7) 0.2345(5) 0.054(2) Uani 0.434(5) 1 d D U P C 2
H5B H 0.3558 0.5358 0.2060 0.065 Uiso 0.434(5) 1 calc R U P C 2
C6B C 0.3344(5) 0.5973(6) 0.2484(5) 0.054(2) Uani 0.434(5) 1 d D U P C 2
H6B H 0.3309 0.6353 0.2310 0.065 Uiso 0.434(5) 1 calc R U P C 2
C7B C 0.3277(6) 0.5853(6) 0.2917(5) 0.052(2) Uani 0.434(5) 1 d D U P C 2
O7B O 0.3352(8) 0.5247(5) 0.3042(6) 0.052(2) Uani 0.434(5) 1 d D U P C 2
C8B C 0.3131(5) 0.6224(7) 0.3254(6) 0.061(3) Uani 0.434(5) 1 d D U P C 2
H8B1 H 0.3036 0.5943 0.3462 0.073 Uiso 0.434(5) 1 calc R U P C 2
H8B2 H 0.2907 0.6469 0.3046 0.073 Uiso 0.434(5) 1 calc R U P C 2
S8B S 0.3479(4) 0.6736(6) 0.3664(4) 0.0832(12) Uani 0.434(5) 1 d D U P C 2
C9B C 0.3499(5) 0.7289(6) 0.3185(6) 0.087(3) Uani 0.434(5) 1 d D U P C 2
H9B1 H 0.3758 0.7239 0.3153 0.105 Uiso 0.434(5) 1 calc R U P C 2
H9B2 H 0.3309 0.7141 0.2866 0.105 Uiso 0.434(5) 1 calc R U P C 2
C10B C 0.3446(6) 0.7839(7) 0.3193(6) 0.102(3) Uani 0.434(5) 1 d D U P C 2
H10E H 0.3225 0.7922 0.2883 0.122 Uiso 0.434(5) 1 calc R U P C 2
H10F H 0.3676 0.8024 0.3138 0.122 Uiso 0.434(5) 1 calc R U P C 2
N11B N 0.3375(5) 0.8225(7) 0.3571(8) 0.097(3) Uani 0.434(5) 1 d D U P C 2
C12B C 0.3526(6) 0.8793(8) 0.3679(9) 0.101(2) Uani 0.434(5) 1 d D U P C 2
C13B C 0.3847(6) 0.9006(8) 0.3531(9) 0.122(3) Uani 0.434(5) 1 d D U P C 2
H13B H 0.3982 0.8712 0.3404 0.146 Uiso 0.434(5) 1 calc R U P C 2
N14B N 0.3964(5) 0.9581(8) 0.3560(8) 0.138(3) Uani 0.434(5) 1 d D U P C 2
O15B O 0.4303(5) 0.9726(8) 0.3502(8) 0.188(5) Uani 0.434(5) 1 d D U P C 2
O16B O 0.3806(5) 1.0022(7) 0.3740(7) 0.141(4) Uani 0.434(5) 1 d D U P C 2
N17B N 0.335(2) 0.917(2) 0.391(5) 0.096(3) Uani 0.434(5) 1 d D U P C 2
H17B H 0.3459 0.9527 0.4006 0.115 Uiso 0.434(5) 1 calc R U P C 2
C18B C 0.3007(8) 0.9033(19) 0.4017(17) 0.092(5) Uani 0.434(5) 1 d D U P C 2
H18F H 0.3000 0.9280 0.4303 0.138 Uiso 0.434(5) 1 calc R U P C 2
H18G H 0.3003 0.8596 0.4099 0.138 Uiso 0.434(5) 1 calc R U P C 2
H18H H 0.2780 0.9130 0.3723 0.138 Uiso 0.434(5) 1 calc R U P C 2
O1W O 0.3597(2) 0.2710(4) 0.2649(3) 0.128(4) Uani 0.790(15) 1 d . U . . .
O2W O 0.5000 1.0000 0.5000 0.136(13) Uani 0.34(2) 2 d S U . D 1

loop_
_atom_site_aniso_label
_atom_site_aniso_U_11
_atom_site_aniso_U_22
_atom_site_aniso_U_33
_atom_site_aniso_U_23
_atom_site_aniso_U_13
_atom_site_aniso_U_12
C1 0.054(4) 0.100(5) 0.052(4) 0.002(4) 0.024(3) 0.007(3)
C2 0.063(4) 0.118(6) 0.060(4) 0.023(4) 0.026(3) 0.014(4)
C3 0.067(4) 0.134(7) 0.064(5) 0.027(5) 0.029(4) 0.017(5)
C4 0.055(4) 0.127(7) 0.060(4) 0.011(5) 0.025(3) 0.008(4)
C5 0.049(4) 0.118(6) 0.057(4) -0.002(4) 0.023(3) 0.006(4)
C6 0.043(3) 0.097(5) 0.051(4) 0.010(4) 0.020(3) 0.013(3)
C7 0.056(4) 0.086(5) 0.045(3) 0.005(3) 0.021(3) 0.009(3)
O8 0.067(3) 0.103(4) 0.067(3) 0.021(3) 0.030(2) 0.020(3)
C9 0.053(4) 0.161(7) 0.070(4) 0.019(5) 0.028(4) 0.010(4)
C10 0.105(6) 0.130(7) 0.080(5) -0.015(5) 0.036(5) -0.006(5)
C11 0.115(7) 0.155(8) 0.081(5) -0.011(5) 0.028(5) 0.010(6)
S12 0.1060(17) 0.144(2) 0.0930(16) -0.0019(15) 0.0387(13) -0.0158(16)
O13 0.197(7) 0.181(6) 0.079(4) -0.001(4) 0.033(4) -0.046(5)
O14 0.111(5) 0.216(8) 0.216(8) 0.034(6) 0.063(5) 0.051(5)
O15 0.089(4) 0.174(6) 0.134(5) -0.025(4) 0.054(4) -0.036(4)
C16 0.042(3) 0.102(5) 0.057(4) -0.017(4) 0.019(3) 0.001(3)
O17 0.054(2) 0.109(4) 0.067(3) -0.022(3) 0.016(2) 0.004(2)
C18 0.066(4) 0.125(6) 0.066(4) -0.027(4) 0.013(3) 0.011(4)
C19 0.087(5) 0.109(6) 0.076(5) -0.010(5) 0.011(4) 0.024(5)
C20 0.134(8) 0.086(6) 0.113(7) -0.006(5) 0.016(6) 0.009(5)
S21 0.161(3) 0.112(2) 0.214(4) -0.027(2) 0.020(3) 0.002(2)
O22 0.110(5) 0.188(8) 0.263(10) -0.043(7) -0.021(6) -0.001(5)
O23 0.401(18) 0.125(7) 0.289(13) 0.036(8) 0.069(12) -0.074(9)
O24 0.155(7) 0.152(7) 0.367(14) -0.101(9) 0.039(8) 0.034(6)
C25 0.043(3) 0.090(5) 0.050(3) 0.000(3) 0.019(3) 0.010(3)
C26 0.046(3) 0.083(5) 0.062(4) 0.001(3) 0.022(3) 0.006(3)
C27 0.064(4) 0.091(5) 0.048(3) 0.008(3) 0.027(3) 0.013(3)
C28 0.046(3) 0.097(5) 0.068(4) -0.015(4) 0.020(3) -0.002(3)
N29 0.063(3) 0.077(4) 0.040(2) 0.003(2) 0.026(2) 0.004(3)
C30 0.063(4) 0.089(5) 0.051(3) 0.009(3) 0.035(3) 0.003(3)
C31 0.108(5) 0.095(5) 0.088(5) 0.016(4) 0.067(4) 0.005(4)
N32 0.055(3) 0.080(4) 0.054(3) 0.000(3) 0.023(2) 0.003(3)
O33 0.066(3) 0.072(3) 0.043(2) -0.004(2) 0.0172(19) -0.004(2)
C34 0.065(4) 0.075(4) 0.022(3) -0.003(3) 0.014(3) 0.005(4)
C35 0.059(4) 0.074(4) 0.057(4) 0.007(3) 0.027(3) -0.002(3)
O36 0.066(3) 0.079(3) 0.062(3) -0.007(2) 0.021(2) -0.002(2)
N37 0.058(3) 0.078(3) 0.034(2) 0.002(2) 0.018(2) 0.000(3)
C38 0.076(4) 0.076(4) 0.037(3) 0.012(3) 0.028(3) 0.007(3)
C39 0.119(6) 0.087(5) 0.043(3) 0.014(3) 0.035(4) 0.014(4)
N40 0.066(3) 0.074(3) 0.044(3) 0.007(2) 0.025(2) 0.009(3)
C41 0.068(4) 0.081(4) 0.037(3) -0.006(3) 0.015(3) 0.007(3)
C42 0.074(4) 0.074(4) 0.049(3) 0.015(3) 0.022(3) 0.006(3)
N43 0.064(3) 0.068(3) 0.037(2) -0.001(2) 0.019(2) 0.006(2)
C44 0.063(4) 0.078(4) 0.039(3) 0.011(3) 0.017(3) 0.013(3)
N45 0.063(3) 0.067(3) 0.041(3) 0.009(2) 0.018(2) 0.010(3)
O46 0.061(2) 0.068(3) 0.060(2) -0.014(2) 0.0230(19) -0.011(2)
C47 0.056(4) 0.063(4) 0.043(3) -0.009(3) 0.014(3) 0.000(3)
C48 0.068(4) 0.059(4) 0.041(3) 0.016(3) 0.014(3) 0.016(3)
O49 0.087(3) 0.059(3) 0.059(2) 0.006(2) 0.030(2) 0.006(2)
N50 0.055(3) 0.072(3) 0.048(3) -0.003(2) 0.021(2) 0.001(2)
C51 0.058(4) 0.080(4) 0.042(3) 0.009(3) 0.012(3) 0.019(3)
N52 0.067(3) 0.058(3) 0.049(3) 0.002(2) 0.025(2) 0.008(3)
C53 0.057(4) 0.080(4) 0.054(3) -0.016(3) 0.017(3) -0.003(3)
C54 0.078(4) 0.063(4) 0.053(3) 0.009(3) 0.025(3) 0.018(3)
N55 0.061(3) 0.066(3) 0.049(3) -0.004(2) 0.022(2) 0.002(2)
C56 0.049(3) 0.078(4) 0.043(3) 0.003(3) 0.014(3) 0.012(3)
N57 0.067(3) 0.061(3) 0.046(3) 0.000(2) 0.020(2) 0.010(3)
O58 0.081(3) 0.061(3) 0.074(3) -0.005(2) 0.032(2) 0.000(2)
C59 0.054(4) 0.064(4) 0.063(4) -0.003(3) 0.020(3) -0.004(3)
C60 0.074(4) 0.059(4) 0.048(4) 0.002(3) 0.018(3) 0.019(3)
O61 0.099(3) 0.056(3) 0.064(3) -0.006(2) 0.029(2) 0.003(2)
N62 0.066(3) 0.063(3) 0.047(3) 0.000(2) 0.022(2) 0.005(2)
C63 0.058(4) 0.068(4) 0.051(3) 0.000(3) 0.019(3) 0.011(3)
N64 0.083(3) 0.061(3) 0.044(3) 0.007(2) 0.023(3) 0.015(3)
C65 0.069(4) 0.072(4) 0.053(4) 0.001(3) 0.017(3) -0.004(3)
C66 0.097(5) 0.065(4) 0.049(3) 0.000(3) 0.026(3) 0.022(3)
N67 0.069(3) 0.063(3) 0.050(3) 0.004(2) 0.019(3) 0.002(3)
C68 0.079(4) 0.070(4) 0.042(3) 0.005(3) 0.021(3) 0.009(3)
C69 0.065(4) 0.107(5) 0.061(4) 0.001(4) 0.022(3) 0.017(4)
N70 0.075(3) 0.060(3) 0.043(3) 0.002(2) 0.015(3) 0.012(3)
O71 0.082(3) 0.061(3) 0.062(2) 0.001(2) 0.025(2) 0.003(2)
C72 0.071(4) 0.059(4) 0.049(4) 0.003(3) 0.024(3) -0.002(3)
C73 0.085(5) 0.059(4) 0.056(4) -0.003(3) 0.033(4) 0.013(4)
O74 0.100(3) 0.061(3) 0.067(3) -0.002(2) 0.032(2) 0.005(2)
N75 0.072(3) 0.062(3) 0.052(3) 0.008(2) 0.024(3) 0.010(3)
C76 0.066(4) 0.064(4) 0.049(3) 0.006(3) 0.022(3) 0.005(3)
C77 0.076(4) 0.097(5) 0.045(3) 0.008(3) 0.028(3) 0.006(4)
N78 0.067(3) 0.069(3) 0.048(3) 0.004(2) 0.019(2) 0.013(3)
C79 0.073(4) 0.073(4) 0.049(3) 0.014(3) 0.026(3) 0.015(3)
C80 0.070(4) 0.080(4) 0.056(4) -0.004(3) 0.024(3) 0.004(3)
C81 0.072(4) 0.075(4) 0.034(3) 0.014(3) 0.018(3) 0.013(3)
C82 0.064(4) 0.081(5) 0.039(3) 0.012(3) 0.016(3) 0.000(3)
C83 0.073(4) 0.085(5) 0.032(3) 0.013(3) 0.017(3) 0.014(4)
O84 0.085(3) 0.089(3) 0.0416(19) 0.0030(19) 0.0198(18) 0.021(2)
C85 0.082(5) 0.099(4) 0.044(3) -0.001(3) 0.025(3) 0.005(4)
C86 0.075(4) 0.106(4) 0.062(4) -0.018(4) 0.034(3) 0.000(4)
C87 0.075(4) 0.110(4) 0.089(4) -0.031(4) 0.037(4) 0.000(4)
S88 0.092(3) 0.120(2) 0.128(3) -0.043(2) 0.038(2) -0.010(2)
O89 0.104(5) 0.155(8) 0.123(5) -0.071(5) 0.052(5) -0.027(5)
O90 0.147(7) 0.125(6) 0.141(7) -0.029(6) 0.068(6) -0.014(5)
O91 0.126(6) 0.121(7) 0.194(7) -0.045(7) 0.042(5) 0.014(5)
O84A 0.085(3) 0.089(3) 0.0416(19) 0.0030(19) 0.0198(18) 0.021(2)
C85A 0.081(5) 0.100(5) 0.049(4) -0.004(4) 0.025(4) 0.010(5)
C86A 0.079(5) 0.106(5) 0.068(5) -0.013(4) 0.031(4) 0.003(5)
C87A 0.081(5) 0.111(5) 0.088(5) -0.022(5) 0.036(5) -0.003(5)
S88A 0.092(3) 0.120(2) 0.128(3) -0.043(2) 0.038(2) -0.010(2)
O89A 0.095(9) 0.122(11) 0.125(7) -0.041(7) 0.038(7) -0.008(8)
O90A 0.115(8) 0.133(8) 0.117(9) -0.049(8) 0.032(8) -0.038(7)
O91A 0.102(7) 0.121(9) 0.151(8) -0.026(9) 0.022(8) 0.011(7)
C92 0.079(5) 0.077(5) 0.039(3) 0.012(3) 0.011(3) 0.007(4)
O93 0.085(3) 0.096(3) 0.068(3) 0.012(2) 0.023(2) -0.006(2)
C94 0.116(5) 0.107(5) 0.099(5) 0.029(4) 0.039(5) -0.006(5)
C95 0.157(5) 0.119(5) 0.130(6) 0.032(5) 0.042(5) -0.017(5)
C96 0.184(5) 0.151(5) 0.155(6) 0.027(5) 0.033(5) -0.034(5)
S97 0.200(3) 0.179(3) 0.185(5) 0.024(4) 0.043(4) -0.042(3)
O98 0.292(11) 0.220(12) 0.210(12) -0.022(10) 0.056(10) -0.009(11)
O99 0.258(10) 0.199(12) 0.229(12) -0.003(11) 0.015(9) -0.049(10)
O100 0.236(10) 0.165(9) 0.216(9) 0.041(8) 0.050(9) -0.043(9)
O93A 0.085(3) 0.096(3) 0.068(3) 0.012(2) 0.023(2) -0.006(2)
C94A 0.116(5) 0.106(5) 0.097(5) 0.026(4) 0.038(5) -0.004(5)
C95A 0.159(5) 0.119(5) 0.128(6) 0.029(5) 0.037(5) -0.016(5)
C96A 0.185(5) 0.152(5) 0.159(6) 0.025(5) 0.033(5) -0.034(5)
S97A 0.200(3) 0.179(3) 0.185(5) 0.024(4) 0.043(4) -0.042(3)
O97A 0.239(11) 0.180(9) 0.199(11) 0.041(9) 0.023(9) -0.046(10)
O98A 0.282(9) 0.192(9) 0.215(10) 0.000(9) 0.058(9) -0.003(8)
O99A 0.240(7) 0.197(10) 0.217(11) 0.005(10) -0.028(9) -0.060(8)
C101 0.073(5) 0.097(5) 0.033(3) 0.009(3) 0.014(3) 0.015(4)
C102 0.065(4) 0.138(6) 0.040(3) 0.009(4) 0.014(3) 0.021(5)
C103 0.078(6) 0.167(9) 0.047(4) 0.007(5) 0.022(4) 0.024(6)
C104 0.059(5) 0.171(9) 0.052(4) 0.020(5) 0.012(3) 0.001(5)
C105 0.071(5) 0.133(6) 0.045(4) 0.012(4) 0.009(3) 0.008(5)
C106 0.058(4) 0.113(6) 0.033(3) 0.018(3) 0.009(3) 0.003(4)
C1A 0.074(7) 0.069(7) 0.058(6) -0.010(5) 0.034(5) -0.004(6)
C2A 0.064(6) 0.073(8) 0.063(7) -0.012(7) 0.034(5) -0.007(6)
N1A 0.057(4) 0.056(4) 0.043(4) 0.001(3) 0.019(3) -0.002(3)
C3A 0.056(3) 0.062(4) 0.045(4) 0.002(3) 0.019(3) -0.001(4)
C4A 0.054(3) 0.058(4) 0.039(3) -0.001(3) 0.018(3) -0.004(4)
C5A 0.066(4) 0.061(5) 0.039(3) -0.002(4) 0.017(3) -0.002(5)
C6A 0.068(4) 0.058(4) 0.041(4) 0.000(4) 0.012(3) -0.002(4)
C7A 0.058(3) 0.060(4) 0.041(3) -0.002(3) 0.016(3) 0.000(4)
O7A 0.058(3) 0.062(4) 0.038(3) -0.002(3) 0.020(3) -0.005(4)
C8A 0.073(4) 0.068(4) 0.056(4) -0.010(4) 0.027(4) 0.001(4)
S8A 0.097(4) 0.0792(15) 0.063(3) -0.023(2) 0.013(3) 0.0116(18)
C9A 0.097(5) 0.088(4) 0.101(5) -0.017(4) 0.035(4) 0.000(4)
C10A 0.094(5) 0.083(4) 0.100(5) -0.007(4) 0.042(4) 0.011(4)
N11A 0.102(5) 0.078(4) 0.101(4) 0.000(4) 0.049(4) 0.009(4)
C12A 0.103(4) 0.091(4) 0.117(5) -0.001(4) 0.055(4) -0.001(4)
C13A 0.114(5) 0.121(5) 0.144(6) 0.000(5) 0.060(5) -0.015(4)
N14A 0.130(5) 0.137(6) 0.176(6) -0.011(6) 0.064(5) -0.028(5)
O15A 0.155(8) 0.242(11) 0.250(11) -0.018(10) 0.109(9) -0.089(7)
O16A 0.161(9) 0.138(8) 0.226(11) -0.027(9) 0.085(9) -0.036(7)
N17A 0.099(4) 0.081(5) 0.112(5) -0.002(4) 0.046(4) -0.002(4)
C18A 0.084(6) 0.066(8) 0.099(10) -0.002(7) 0.037(7) 0.014(6)
C1B 0.075(8) 0.088(10) 0.050(6) 0.006(8) 0.014(6) 0.004(8)
C2B 0.067(7) 0.072(9) 0.072(8) 0.001(8) 0.039(6) -0.016(7)
N1B 0.062(4) 0.072(5) 0.052(4) -0.007(4) 0.024(4) -0.008(4)
C3B 0.056(4) 0.063(4) 0.048(4) -0.008(4) 0.021(4) -0.003(4)
C4B 0.054(4) 0.060(4) 0.039(4) -0.003(4) 0.019(3) -0.004(4)
C5B 0.062(4) 0.061(5) 0.040(4) -0.004(4) 0.018(3) -0.001(5)
C6B 0.062(4) 0.060(5) 0.040(4) 0.000(4) 0.016(3) -0.001(4)
C7B 0.058(3) 0.060(4) 0.040(3) -0.002(3) 0.020(3) 0.000(4)
O7B 0.059(4) 0.060(4) 0.039(4) -0.003(3) 0.020(3) -0.001(4)
C8B 0.070(5) 0.064(5) 0.052(5) -0.005(4) 0.024(4) 0.000(4)
S8B 0.097(4) 0.0792(15) 0.063(3) -0.023(2) 0.013(3) 0.0116(18)
C9B 0.094(5) 0.084(4) 0.082(5) -0.011(4) 0.025(5) 0.001(5)
C10B 0.113(5) 0.090(4) 0.100(5) -0.007(4) 0.033(5) 0.009(5)
N11B 0.112(5) 0.081(4) 0.103(5) -0.003(4) 0.041(5) 0.011(4)
C12B 0.105(4) 0.092(4) 0.117(5) -0.002(4) 0.052(4) 0.001(4)
C13B 0.118(5) 0.120(5) 0.141(6) -0.004(5) 0.059(5) -0.009(5)
N14B 0.129(6) 0.131(6) 0.159(7) 0.008(6) 0.055(6) -0.020(5)
O15B 0.154(9) 0.200(10) 0.219(11) 0.026(10) 0.074(9) -0.043(8)
O16B 0.149(9) 0.108(7) 0.160(10) 0.003(8) 0.042(8) -0.028(7)
N17B 0.099(5) 0.082(5) 0.113(6) -0.003(5) 0.045(4) -0.003(5)
C18B 0.092(8) 0.082(10) 0.109(12) 0.009(9) 0.045(8) 0.007(8)
O1W 0.114(6) 0.154(7) 0.109(6) 0.014(5) 0.027(4) -0.052(5)
O2W 0.146(19) 0.145(19) 0.138(18) -0.003(13) 0.077(14) -0.063(13)

loop_
_atom_type_symbol
_atom_type_description
_atom_type_scat_dispersion_real
_atom_type_scat_dispersion_imag
_atom_type_scat_source
C C 0.0033 0.0016 'International Tables Vol C Tables 4.2.6.8 and 6.1.1.4'
H H 0.0000 0.0000 'International Tables Vol C Tables 4.2.6.8 and 6.1.1.4'
N N 0.0061 0.0033 'International Tables Vol C Tables 4.2.6.8 and 6.1.1.4'
O O 0.0106 0.0060 'International Tables Vol C Tables 4.2.6.8 and 6.1.1.4'
S S 0.1246 0.1234 'International Tables Vol C Tables 4.2.6.8 and 6.1.1.4'
Cl Cl 0.1484 0.1585 'International Tables Vol C Tables 4.2.6.8 and 6.1.1.4'
Na Na 0.0362 0.0249 'International Tables Vol C Tables 4.2.6.8 and 6.1.1.4'

loop_
_geom_angle_atom_site_label_1
_geom_angle_atom_site_label_2
_geom_angle_atom_site_label_3
_geom_angle
C6 C1 C7 118.0(6)
C6 C1 C2 119.0(6)
C7 C1 C2 123.0(7)
C3 C2 C1 120.4(7)
C3 C2 H2 119.8
C1 C2 H2 119.8
C2 C3 C4 119.8(7)
C2 C3 H3 120.1
C4 C3 H3 120.1
C5 C4 C3 122.4(7)
C5 C4 H4 118.8
C3 C4 H4 118.8
C4 C5 C6 119.0(7)
C4 C5 H5 120.5
C6 C5 H5 120.5
C1 C6 C16 119.5(5)
C1 C6 C5 119.1(6)
C16 C6 C5 121.4(6)
C25 C7 O8 120.1(5)
C25 C7 C1 122.5(6)
O8 C7 C1 117.3(6)
C9 O8 C7 112.3(5)
O8 C9 C10 108.3(6)
O8 C9 H9A 110.0
C10 C9 H9A 110.0
O8 C9 H9B 110.0
C10 C9 H9B 110.0
H9A C9 H9B 108.4
C11 C10 C9 117.4(7)
C11 C10 H10A 108.0
C9 C10 H10A 108.0
C11 C10 H10B 108.0
C9 C10 H10B 108.0
H10A C10 H10B 107.2
C10 C11 S12 117.4(6)
C10 C11 H11A 107.9
S12 C11 H11A 107.9
C10 C11 H11B 107.9
S12 C11 H11B 107.9
H11A C11 H11B 107.2
O15 S12 O13 115.7(4)
O15 S12 O14 110.6(5)
O13 S12 O14 113.9(5)
O15 S12 C11 104.0(4)
O13 S12 C11 104.5(4)
O14 S12 C11 107.1(4)
O17 C16 C26 118.0(6)
O17 C16 C6 119.2(5)
C26 C16 C6 122.6(6)
C16 O17 C18 114.9(5)
O17 C18 C19 107.1(5)
O17 C18 H18A 110.3
C19 C18 H18A 110.3
O17 C18 H18B 110.3
C19 C18 H18B 110.3
H18A C18 H18B 108.5
C20 C19 C18 112.0(6)
C20 C19 H19A 109.2
C18 C19 H19A 109.2
C20 C19 H19B 109.2
C18 C19 H19B 109.2
H19A C19 H19B 107.9
C19 C20 S21 114.5(6)
C19 C20 H20A 108.6
S21 C20 H20A 108.6
C19 C20 H20B 108.6
S21 C20 H20B 108.6
H20A C20 H20B 107.6
O22 S21 O23 113.9(8)
O22 S21 O24 111.8(7)
O23 S21 O24 111.6(7)
O22 S21 C20 106.4(5)
O23 S21 C20 106.7(6)
O24 S21 C20 105.9(5)
C7 C25 C26 119.7(5)
C7 C25 C27 118.8(6)
C26 C25 C27 121.4(6)
C16 C26 C25 117.7(6)
C16 C26 C28 121.2(6)
C25 C26 C28 121.1(5)
N29 C27 C25 115.3(5)
N29 C27 H27A 108.4
C25 C27 H27A 108.4
N29 C27 H27B 108.4
C25 C27 H27B 108.4
H27A C27 H27B 107.5
N32 C28 C26 114.9(5)
N32 C28 H28A 108.5
C26 C28 H28A 108.5
N32 C28 H28B 108.5
C26 C28 H28B 108.5
H28A C28 H28B 107.5
C34 N29 C30 111.1(5)
C34 N29 C27 119.4(5)
C30 N29 C27 121.6(5)
N29 C30 N32 111.5(4)
N29 C30 C31 112.0(5)
N32 C30 C31 111.8(5)
N29 C30 C38 103.8(5)
N32 C30 C38 101.3(4)
C31 C30 C38 115.8(5)
C30 C31 H31A 109.5
C30 C31 H31B 109.5
H31A C31 H31B 109.5
C30 C31 H31C 109.5
H31A C31 H31C 109.5
H31B C31 H31C 109.5
C35 N32 C30 113.1(5)
C35 N32 C28 123.7(5)
C30 N32 C28 122.8(5)
O33 C34 N29 126.0(6)
O33 C34 N37 125.9(6)
N29 C34 N37 108.1(5)
O36 C35 N32 127.0(6)
O36 C35 N40 125.0(6)
N32 C35 N40 108.0(5)
C34 N37 C41 120.5(5)
C34 N37 C38 112.7(5)
C41 N37 C38 125.1(5)
N40 C38 N37 113.2(4)
N40 C38 C39 112.6(5)
N37 C38 C39 111.8(5)
N40 C38 C30 102.1(5)
N37 C38 C30 100.4(4)
C39 C38 C30 115.9(5)
C38 C39 H39A 109.5
C38 C39 H39B 109.5
H39A C39 H39B 109.5
C38 C39 H39C 109.5
H39A C39 H39C 109.5
H39B C39 H39C 109.5
C35 N40 C42 121.9(5)
C35 N40 C38 111.5(5)
C42 N40 C38 126.3(5)
N37 C41 N43 114.0(4)
N37 C41 H41A 108.7
N43 C41 H41A 108.7
N37 C41 H41B 108.7
N43 C41 H41B 108.7
H41A C41 H41B 107.6
N40 C42 N45 114.9(5)
N40 C42 H42A 108.5
N45 C42 H42A 108.5
N40 C42 H42B 108.5
N45 C42 H42B 108.5
H42A C42 H42B 107.5
C47 N43 C44 112.6(4)
C47 N43 C41 121.1(5)
C44 N43 C41 122.8(4)
N43 C44 N45 114.3(4)
N43 C44 C51 103.3(4)
N45 C44 C51 103.1(4)
N43 C44 H44 111.9
N45 C44 H44 111.9
C51 C44 H44 111.9
C48 N45 C42 122.7(5)
C48 N45 C44 112.4(5)
C42 N45 C44 122.9(4)
O46 C47 N50 126.0(5)
O46 C47 N43 126.0(5)
N50 C47 N43 108.0(5)
O49 C48 N52 125.8(5)
O49 C48 N45 125.9(6)
N52 C48 N45 108.4(5)
C47 N50 C51 113.2(5)
C47 N50 C53 121.8(5)
C51 N50 C53 122.5(5)
N50 C51 N52 114.9(4)
N50 C51 C44 102.8(4)
N52 C51 C44 102.9(5)
N50 C51 H51 111.8
N52 C51 H51 111.8
C44 C51 H51 111.8
C48 N52 C54 121.1(5)
C48 N52 C51 112.6(5)
C54 N52 C51 121.5(5)
N50 C53 N55 113.5(4)
N50 C53 H53A 108.9
N55 C53 H53A 108.9
N50 C53 H53B 108.9
N55 C53 H53B 108.9
H53A C53 H53B 107.7
N52 C54 N57 113.4(4)
N52 C54 H54A 108.9
N57 C54 H54A 108.9
N52 C54 H54B 108.9
N57 C54 H54B 108.9
H54A C54 H54B 107.7
C59 N55 C56 113.3(4)
C59 N55 C53 120.2(5)
C56 N55 C53 121.9(5)
N57 C56 N55 115.3(4)
N57 C56 C63 103.7(4)
N55 C56 C63 102.3(4)
N57 C56 H56 111.6
N55 C56 H56 111.6
C63 C56 H56 111.6
C60 N57 C56 113.0(5)
C60 N57 C54 121.6(5)
C56 N57 C54 122.7(5)
O58 C59 N55 126.5(6)
O58 C59 N62 126.1(6)
N55 C59 N62 107.4(5)
O61 C60 N57 126.6(6)
O61 C60 N64 126.7(5)
N57 C60 N64 106.7(5)
C59 N62 C63 112.0(5)
C59 N62 C65 121.3(5)
C63 N62 C65 122.7(5)
N62 C63 N64 114.7(5)
N62 C63 C56 104.4(4)
N64 C63 C56 102.9(5)
N62 C63 H63 111.4
N64 C63 H63 111.4
C56 C63 H63 111.4
C60 N64 C63 113.4(5)
C60 N64 C66 120.9(5)
C63 N64 C66 123.9(5)
N67 C65 N62 113.1(5)
N67 C65 H65A 109.0
N62 C65 H65A 109.0
N67 C65 H65B 109.0
N62 C65 H65B 109.0
H65A C65 H65B 107.8
N70 C66 N64 114.4(5)
N70 C66 H66A 108.7
N64 C66 H66A 108.7
N70 C66 H66B 108.7
N64 C66 H66B 108.7
H66A C66 H66B 107.6
C72 N67 C65 121.3(5)
C72 N67 C68 112.6(5)
C65 N67 C68 125.9(5)
N67 C68 N70 112.9(4)
N67 C68 C69 112.4(5)
N70 C68 C69 111.8(5)
N67 C68 C76 102.1(5)
N70 C68 C76 101.4(5)
C69 C68 C76 115.4(5)
C68 C69 H69A 109.5
C68 C69 H69B 109.5
H69A C69 H69B 109.5
C68 C69 H69C 109.5
H69A C69 H69C 109.5
H69B C69 H69C 109.5
C73 N70 C66 120.0(5)
C73 N70 C68 112.5(5)
C66 N70 C68 125.1(5)
O71 C72 N67 126.6(5)
O71 C72 N75 125.3(6)
N67 C72 N75 108.2(5)
O74 C73 N70 126.0(6)
O74 C73 N78 125.2(6)
N70 C73 N78 108.7(6)
C72 N75 C76 112.8(5)
C72 N75 C79 124.6(5)
C76 N75 C79 122.4(5)
N78 C76 N75 110.8(5)
N78 C76 C77 111.3(5)
N75 C76 C77 112.3(5)
N78 C76 C68 103.8(4)
N75 C76 C68 102.2(4)
C77 C76 C68 115.6(5)
C76 C77 H77A 109.5
C76 C77 H77B 109.5
H77A C77 H77B 109.5
C76 C77 H77C 109.5
H77A C77 H77C 109.5
H77B C77 H77C 109.5
C73 N78 C76 111.9(5)
C73 N78 C80 121.5(5)
C76 N78 C80 122.3(5)
N75 C79 C81 114.5(5)
N75 C79 H79A 108.6
C81 C79 H79A 108.6
N75 C79 H79B 108.6
C81 C79 H79B 108.6
H79A C79 H79B 107.6
N78 C80 C82 116.5(5)
N78 C80 H80A 108.2
C82 C80 H80A 108.2
N78 C80 H80B 108.2
C82 C80 H80B 108.2
H80A C80 H80B 107.3
C83 C81 C82 119.7(6)
C83 C81 C79 119.6(6)
C82 C81 C79 120.6(5)
C92 C82 C81 118.7(6)
C92 C82 C80 119.5(6)
C81 C82 C80 121.7(6)
O84A C83 C81 119.3(6)
O84 C83 C81 119.3(6)
O84A C83 C101 118.4(6)
O84 C83 C101 118.4(6)
C81 C83 C101 122.2(6)
C83 O84 C85 114.1(5)
O84 C85 C86 110.7(7)
O84 C85 H85A 109.5
C86 C85 H85A 109.5
O84 C85 H85B 109.5
C86 C85 H85B 109.5
H85A C85 H85B 108.1
C85 C86 C87 113.5(8)
C85 C86 H86A 108.9
C87 C86 H86A 108.9
C85 C86 H86B 108.9
C87 C86 H86B 108.9
H86A C86 H86B 107.7
C86 C87 S88 115.0(7)
C86 C87 H87A 108.5
S88 C87 H87A 108.5
C86 C87 H87B 108.5
S88 C87 H87B 108.5
H87A C87 H87B 107.5
O90 S88 O89 112.1(6)
O90 S88 O91 114.8(7)
O89 S88 O91 109.1(6)
O90 S88 C87 107.5(5)
O89 S88 C87 105.2(6)
O91 S88 C87 107.5(6)
C83 O84A C85A 106.0(7)
O84A C85A C86A 107.2(11)
O84A C85A H85C 110.3
C86A C85A H85C 110.3
O84A C85A H85D 110.3
C86A C85A H85D 110.3
H85C C85A H85D 108.5
C85A C86A C87A 112.5(13)
C85A C86A H86C 109.1
C87A C86A H86C 109.1
C85A C86A H86D 109.1
C87A C86A H86D 109.1
H86C C86A H86D 107.8
C86A C87A S88A 111.1(11)
C86A C87A H87C 109.4
S88A C87A H87C 109.4
C86A C87A H87D 109.4
S88A C87A H87D 109.4
H87C C87A H87D 108.0
O89A S88A O90A 114.8(11)
O89A S88A O91A 112.2(11)
O90A S88A O91A 113.9(11)
O89A S88A C87A 103.9(10)
O90A S88A C87A 103.8(9)
O91A S88A C87A 107.1(11)
C82 C92 O93A 120.4(6)
C82 C92 O93 120.4(6)
C82 C92 C106 122.4(6)
O93A C92 C106 117.1(6)
O93 C92 C106 117.1(6)
C92 O93 C94 120.3(8)
O93 C94 C95 107.4(10)
O93 C94 H94A 110.2
C95 C94 H94A 110.2
O93 C94 H94B 110.2
C95 C94 H94B 110.2
H94A C94 H94B 108.5
C94 C95 C96 102.8(11)
C94 C95 H95A 111.2
C96 C95 H95A 111.2
C94 C95 H95B 111.2
C96 C95 H95B 111.2
H95A C95 H95B 109.1
S97 C96 C95 118.8(12)
S97 C96 H96A 107.6
C95 C96 H96A 107.6
S97 C96 H96B 107.6
C95 C96 H96B 107.6
H96A C96 H96B 107.1
O98 S97 C96 106.5(11)
O98 S97 O99 88.0(11)
C96 S97 O99 115.0(10)
O98 S97 O100 111.7(14)
C96 S97 O100 105.5(11)
O99 S97 O100 127.4(12)
C92 O93A C94A 112.3(7)
O93A C94A C95A 106.5(10)
O93A C94A H94C 110.4
C95A C94A H94C 110.4
O93A C94A H94D 110.4
C95A C94A H94D 110.4
H94C C94A H94D 108.6
C94A C95A C96A 104.8(11)
C94A C95A H95C 110.8
C96A C95A H95C 110.8
C94A C95A H95D 110.8
C96A C95A H95D 110.8
H95C C95A H95D 108.9
S97A C96A C95A 109.4(10)
S97A C96A H96C 109.8
C95A C96A H96C 109.8
S97A C96A H96D 109.8
C95A C96A H96D 109.8
H96C C96A H96D 108.2
O97A S97A C96A 107.4(11)
O97A S97A O99A 113.5(13)
C96A S97A O99A 104.6(10)
O97A S97A O98A 87.7(11)
C96A S97A O98A 110.3(10)
O99A S97A O98A 131.0(11)
C83 C101 C106 118.8(6)
C83 C101 C102 122.8(7)
C106 C101 C102 118.4(7)
C103 C102 C101 120.5(8)
C103 C102 H102 119.7
C101 C102 H102 119.7
C102 C103 C104 121.3(8)
C102 C103 H103 119.3
C104 C103 H103 119.3
C105 C104 C103 119.8(8)
C105 C104 H104 120.1
C103 C104 H104 120.1
C104 C105 C106 120.5(8)
C104 C105 H105 119.7
C106 C105 H105 119.7
C101 C106 C105 119.4(7)
C101 C106 C92 118.1(6)
C105 C106 C92 122.4(7)
N1A C1A H1A1 109.5
N1A C1A H1A2 109.5
H1A1 C1A H1A2 109.5
N1A C1A H1A3 109.5
H1A1 C1A H1A3 109.5
H1A2 C1A H1A3 109.5
N1A C2A H2A1 109.5
N1A C2A H2A2 109.5
H2A1 C2A H2A2 109.5
N1A C2A H2A3 109.5
H2A1 C2A H2A3 109.5
H2A2 C2A H2A3 109.5
C2A N1A C1A 110.3(11)
C2A N1A C3A 112.0(8)
C1A N1A C3A 110.0(7)
C2A N1A H1A 108.1
C1A N1A H1A 108.1
C3A N1A H1A 108.1
C4A C3A N1A 113.9(8)
C4A C3A H3A1 108.8
N1A C3A H3A1 108.8
C4A C3A H3A2 108.8
N1A C3A H3A2 108.8
H3A1 C3A H3A2 107.7
C5A C4A O7A 108.8(8)
C5A C4A C3A 131.8(8)
O7A C4A C3A 119.1(8)
C4A C5A C6A 109.0(7)
C4A C5A H5A 125.5
C6A C5A H5A 125.5
C7A C6A C5A 105.7(8)
C7A C6A H6A 127.2
C5A C6A H6A 127.2
C6A C7A O7A 109.9(7)
C6A C7A C8A 132.2(9)
O7A C7A C8A 117.6(7)
C7A O7A C4A 106.6(7)
C7A C8A S8A 117.0(7)
C7A C8A H8A1 108.1
S8A C8A H8A1 108.1
C7A C8A H8A2 108.1
S8A C8A H8A2 108.1
H8A1 C8A H8A2 107.3
C8A S8A C9A 102.8(6)
C10A C9A S8A 131.7(11)
C10A C9A H9A1 104.3
S8A C9A H9A1 104.3
C10A C9A H9A2 104.3
S8A C9A H9A2 104.3
H9A1 C9A H9A2 105.6
C9A C10A N11A 117.3(11)
C9A C10A H10C 108.0
N11A C10A H10C 108.0
C9A C10A H10D 108.0
N11A C10A H10D 108.0
H10C C10A H10D 107.2
C12A N11A C10A 123.8(10)
N17A C12A N11A 117.3(12)
N17A C12A C13A 123.0(13)
N11A C12A C13A 119.7(11)
N14A C13A C12A 123.6(13)
N14A C13A H13A 118.2
C12A C13A H13A 118.2
O16A N14A C13A 123.8(13)
O16A N14A O15A 116.1(14)
C13A N14A O15A 117.8(14)
C12A N17A C18A 125.3(12)
C12A N17A H17A 117.4
C18A N17A H17A 117.4
N17A C18A H18C 109.5
N17A C18A H18D 109.5
H18C C18A H18D 109.5
N17A C18A H18E 109.5
H18C C18A H18E 109.5
H18D C18A H18E 109.5
N1B C1B H1B1 109.5
N1B C1B H1B2 109.5
H1B1 C1B H1B2 109.5
N1B C1B H1B3 109.5
H1B1 C1B H1B3 109.5
H1B2 C1B H1B3 109.5
N1B C2B H2B1 109.5
N1B C2B H2B2 109.5
H2B1 C2B H2B2 109.5
N1B C2B H2B3 109.5
H2B1 C2B H2B3 109.5
H2B2 C2B H2B3 109.5
C1B N1B C2B 113.7(13)
C1B N1B C3B 112.3(9)
C2B N1B C3B 113.5(9)
C1B N1B H1B 105.5
C2B N1B H1B 105.5
C3B N1B H1B 105.5
C4B C3B N1B 114.2(10)
C4B C3B H3B1 108.7
N1B C3B H3B1 108.7
C4B C3B H3B2 108.7
N1B C3B H3B2 108.7
H3B1 C3B H3B2 107.6
C5B C4B O7B 109.3(9)
C5B C4B C3B 133.3(10)
O7B C4B C3B 117.4(10)
C4B C5B C6B 108.9(8)
C4B C5B H5B 125.5
C6B C5B H5B 125.5
C7B C6B C5B 105.7(9)
C7B C6B H6B 127.2
C5B C6B H6B 127.2
C6B C7B O7B 109.8(8)
C6B C7B C8B 133.7(11)
O7B C7B C8B 116.5(9)
C7B O7B C4B 106.3(8)
C7B C8B S8B 115.1(9)
C7B C8B H8B1 108.5
S8B C8B H8B1 108.5
C7B C8B H8B2 108.5
S8B C8B H8B2 108.5
H8B1 C8B H8B2 107.5
C8B S8B C9B 97.3(7)
C10B C9B S8B 126.1(12)
C10B C9B H9B1 105.8
S8B C9B H9B1 105.8
C10B C9B H9B2 105.8
S8B C9B H9B2 105.8
H9B1 C9B H9B2 106.2
C9B C10B N11B 130.9(15)
C9B C10B H10E 104.5
N11B C10B H10E 104.5
C9B C10B H10F 104.5
N11B C10B H10F 104.5
H10E C10B H10F 105.7
C12B N11B C10B 122.6(14)
N17B C12B N11B 116.3(13)
N17B C12B C13B 121.0(15)
N11B C12B C13B 122.6(12)
N14B C13B C12B 124.3(14)
N14B C13B H13B 117.9
C12B C13B H13B 117.9
O16B N14B C13B 123.2(14)
O16B N14B O15B 114.8(15)
C13B N14B O15B 120.7(16)
C12B N17B C18B 125.7(15)
C12B N17B H17B 117.1
C18B N17B H17B 117.1
N17B C18B H18F 109.5
N17B C18B H18G 109.5
H18F C18B H18G 109.5
N17B C18B H18H 109.5
H18F C18B H18H 109.5
H18G C18B H18H 109.5

loop_
_geom_bond_atom_site_label_1
_geom_bond_atom_site_label_2
_geom_bond_distance
C1 C6 1.394(9)
C1 C7 1.414(8)
C1 C2 1.419(9)
C2 C3 1.365(9)
C2 H2 0.9500
C3 C4 1.384(10)
C3 H3 0.9500
C4 C5 1.345(9)
C4 H4 0.9500
C5 C6 1.442(8)
C5 H5 0.9500
C6 C16 1.399(9)
C7 C25 1.370(8)
C7 O8 1.405(7)
O8 C9 1.404(7)
C9 C10 1.516(10)
C9 H9A 0.9900
C9 H9B 0.9900
C10 C11 1.466(11)
C10 H10A 0.9900
C10 H10B 0.9900
C11 S12 1.798(9)
C11 H11A 0.9900
C11 H11B 0.9900
S12 O15 1.404(6)
S12 O13 1.456(6)
S12 O14 1.459(7)
C16 O17 1.388(7)
C16 C26 1.391(8)
O17 C18 1.447(7)
C18 C19 1.500(9)
C18 H18A 0.9900
C18 H18B 0.9900
C19 C20 1.467(10)
C19 H19A 0.9900
C19 H19B 0.9900
C20 S21 1.756(8)
C20 H20A 0.9900
C20 H20B 0.9900
S21 O22 1.451(8)
S21 O23 1.456(11)
S21 O24 1.461(10)
C25 C26 1.421(8)
C25 C27 1.537(7)
C26 C28 1.501(8)
C27 N29 1.455(7)
C27 H27A 0.9900
C27 H27B 0.9900
C28 N32 1.481(7)
C28 H28A 0.9900
C28 H28B 0.9900
N29 C34 1.368(7)
N29 C30 1.435(7)
C30 N32 1.459(7)
C30 C31 1.536(7)
C30 C38 1.567(8)
C31 H31A 0.9800
C31 H31B 0.9800
C31 H31C 0.9800
N32 C35 1.347(7)
O33 C34 1.219(7)
C34 N37 1.372(7)
C35 O36 1.227(7)
C35 N40 1.384(7)
N37 C41 1.444(7)
N37 C38 1.465(7)
C38 N40 1.457(7)
C38 C39 1.528(7)
C39 H39A 0.9800
C39 H39B 0.9800
C39 H39C 0.9800
N40 C42 1.442(7)
C41 N43 1.450(6)
C41 H41A 0.9900
C41 H41B 0.9900
C42 N45 1.446(7)
C42 H42A 0.9900
C42 H42B 0.9900
N43 C47 1.367(7)
N43 C44 1.445(7)
C44 N45 1.448(7)
C44 C51 1.557(7)
C44 H44 1.0000
N45 C48 1.370(7)
O46 C47 1.228(6)
C47 N50 1.361(7)
C48 O49 1.223(7)
C48 N52 1.356(7)
N50 C51 1.444(7)
N50 C53 1.450(7)
C51 N52 1.456(7)
C51 H51 1.0000
N52 C54 1.453(7)
C53 N55 1.457(6)
C53 H53A 0.9900
C53 H53B 0.9900
C54 N57 1.455(7)
C54 H54A 0.9900
C54 H54B 0.9900
N55 C59 1.369(7)
N55 C56 1.447(7)
C56 N57 1.438(7)
C56 C63 1.551(7)
C56 H56 1.0000
N57 C60 1.379(7)
O58 C59 1.215(7)
C59 N62 1.381(7)
C60 O61 1.219(7)
C60 N64 1.381(7)
N62 C63 1.433(7)
N62 C65 1.452(7)
C63 N64 1.441(7)
C63 H63 1.0000
N64 C66 1.455(7)
C65 N67 1.451(7)
C65 H65A 0.9900
C65 H65B 0.9900
C66 N70 1.446(7)
C66 H66A 0.9900
C66 H66B 0.9900
N67 C72 1.357(7)
N67 C68 1.454(7)
C68 N70 1.469(7)
C68 C69 1.532(8)
C68 C76 1.563(8)
C69 H69A 0.9800
C69 H69B 0.9800
C69 H69C 0.9800
N70 C73 1.363(8)
O71 C72 1.228(6)
C72 N75 1.360(7)
C73 O74 1.227(7)
C73 N78 1.368(7)
N75 C76 1.450(7)
N75 C79 1.454(7)
C76 N78 1.442(7)
C76 C77 1.531(7)
C77 H77A 0.9800
C77 H77B 0.9800
C77 H77C 0.9800
N78 C80 1.452(7)
C79 C81 1.497(8)
C79 H79A 0.9900
C79 H79B 0.9900
C80 C82 1.522(8)
C80 H80A 0.9900
C80 H80B 0.9900
C81 C83 1.393(8)
C81 C82 1.424(8)
C82 C92 1.360(8)
C83 O84A 1.385(7)
C83 O84 1.385(7)
C83 C101 1.396(9)
O84 C85 1.468(8)
C85 C86 1.473(11)
C85 H85A 0.9900
C85 H85B 0.9900
C86 C87 1.501(11)
C86 H86A 0.9900
C86 H86B 0.9900
C87 S88 1.766(10)
C87 H87A 0.9900
C87 H87B 0.9900
S88 O90 1.447(8)
S88 O89 1.447(9)
S88 O91 1.470(9)
O84A C85A 1.469(10)
C85A C86A 1.475(13)
C85A H85C 0.9900
C85A H85D 0.9900
C86A C87A 1.502(13)
C86A H86C 0.9900
C86A H86D 0.9900
C87A S88A 1.778(12)
C87A H87C 0.9900
C87A H87D 0.9900
S88A O89A 1.443(11)
S88A O90A 1.453(10)
S88A O91A 1.470(11)
C92 O93A 1.397(7)
C92 O93 1.397(7)
C92 C106 1.446(9)
O93 C94 1.448(10)
C94 C95 1.559(14)
C94 H94A 0.9900
C94 H94B 0.9900
C95 C96 1.679(16)
C95 H95A 0.9900
C95 H95B 0.9900
C96 S97 1.555(14)
C96 H96A 0.9900
C96 H96B 0.9900
S97 O98 1.502(16)
S97 O99 1.616(18)
S97 O100 1.645(16)
O93A C94A 1.448(10)
C94A C95A 1.546(13)
C94A H94C 0.9900
C94A H94D 0.9900
C95A C96A 1.700(16)
C95A H95C 0.9900
C95A H95D 0.9900
C96A S97A 1.577(14)
C96A H96C 0.9900
C96A H96D 0.9900
S97A O97A 1.495(15)
S97A O99A 1.628(16)
S97A O98A 1.634(19)
C101 C106 1.412(9)
C101 C102 1.423(9)
C102 C103 1.363(10)
C102 H102 0.9500
C103 C104 1.392(11)
C103 H103 0.9500
C104 C105 1.377(10)
C104 H104 0.9500
C105 C106 1.415(9)
C105 H105 0.9500
C1A N1A 1.489(8)
C1A H1A1 0.9800
C1A H1A2 0.9800
C1A H1A3 0.9800
C2A N1A 1.484(9)
C2A H2A1 0.9800
C2A H2A2 0.9800
C2A H2A3 0.9800
N1A C3A 1.506(9)
N1A H1A 1.0000
C3A C4A 1.452(11)
C3A H3A1 0.9900
C3A H3A2 0.9900
C4A C5A 1.319(11)
C4A O7A 1.388(8)
C5A C6A 1.414(12)
C5A H5A 0.9500
C6A C7A 1.352(9)
C6A H6A 0.9500
C7A O7A 1.368(8)
C7A C8A 1.479(9)
C8A S8A 1.773(8)
C8A H8A1 0.9900
C8A H8A2 0.9900
S8A C9A 1.797(10)
C9A C10A 1.242(11)
C9A H9A1 0.9900
C9A H9A2 0.9900
C10A N11A 1.462(11)
C10A H10C 0.9900
C10A H10D 0.9900
N11A C12A 1.339(11)
C12A N17A 1.331(18)
C12A C13A 1.444(14)
C13A N14A 1.315(15)
C13A H13A 0.9500
N14A O16A 1.311(14)
N14A O15A 1.348(14)
N17A C18A 1.421(14)
N17A H17A 0.8800
C18A H18C 0.9800
C18A H18D 0.9800
C18A H18E 0.9800
C1B N1B 1.473(9)
C1B H1B1 0.9800
C1B H1B2 0.9800
C1B H1B3 0.9800
C2B N1B 1.474(10)
C2B H2B1 0.9800
C2B H2B2 0.9800
C2B H2B3 0.9800
N1B C3B 1.499(10)
N1B H1B 1.0000
C3B C4B 1.454(12)
C3B H3B1 0.9900
C3B H3B2 0.9900
C4B C5B 1.310(12)
C4B O7B 1.389(9)
C5B C6B 1.415(12)
C5B H5B 0.9500
C6B C7B 1.353(10)
C6B H6B 0.9500
C7B O7B 1.370(9)
C7B C8B 1.479(10)
C8B S8B 1.793(9)
C8B H8B1 0.9900
C8B H8B2 0.9900
S8B C9B 1.831(10)
C9B C10B 1.215(12)
C9B H9B1 0.9900
C9B H9B2 0.9900
C10B N11B 1.450(12)
C10B H10E 0.9900
C10B H10F 0.9900
N11B C12B 1.349(12)
C12B N17B 1.333(18)
C12B C13B 1.448(15)
C13B N14B 1.316(16)
C13B H13B 0.9500
N14B O16B 1.308(15)
N14B O15B 1.343(14)
N17B C18B 1.419(14)
N17B H17B 0.8800
C18B H18F 0.9800
C18B H18G 0.9800
C18B H18H 0.9800

loop_
_geom_torsion_atom_site_label_1
_geom_torsion_atom_site_label_2
_geom_torsion_atom_site_label_3
_geom_torsion_atom_site_label_4
_geom_torsion
C6 C1 C2 C3 -3.9(9)
C7 C1 C2 C3 176.1(6)
C1 C2 C3 C4 0.4(9)
C2 C3 C4 C5 4.1(10)
C3 C4 C5 C6 -4.7(9)
C7 C1 C6 C16 2.7(8)
C2 C1 C6 C16 -177.2(5)
C7 C1 C6 C5 -176.9(5)
C2 C1 C6 C5 3.1(8)
C4 C5 C6 C1 1.1(8)
C4 C5 C6 C16 -178.6(5)
C6 C1 C7 C25 -0.2(8)
C2 C1 C7 C25 179.8(5)
C6 C1 C7 O8 -176.8(5)
C2 C1 C7 O8 3.1(8)
C25 C7 O8 C9 96.2(6)
C1 C7 O8 C9 -87.0(6)
C7 O8 C9 C10 -159.3(6)
O8 C9 C10 C11 -52.5(10)
C9 C10 C11 S12 -69.6(10)
C10 C11 S12 O15 -166.8(6)
C10 C11 S12 O13 71.5(7)
C10 C11 S12 O14 -49.7(8)
C1 C6 C16 O17 -178.1(5)
C5 C6 C16 O17 1.5(8)
C1 C6 C16 C26 -3.7(8)
C5 C6 C16 C26 175.9(5)
C26 C16 O17 C18 97.3(6)
C6 C16 O17 C18 -88.0(7)
C16 O17 C18 C19 177.0(6)
O17 C18 C19 C20 68.2(8)
C18 C19 C20 S21 -177.2(5)
C19 C20 S21 O22 58.7(9)
C19 C20 S21 O23 -179.4(8)
C19 C20 S21 O24 -60.4(9)
O8 C7 C25 C26 175.0(5)
C1 C7 C25 C26 -1.5(8)
O8 C7 C25 C27 -7.6(8)
C1 C7 C25 C27 175.9(5)
O17 C16 C26 C25 176.5(5)
C6 C16 C26 C25 2.0(8)
O17 C16 C26 C28 -0.8(8)
C6 C16 C26 C28 -175.3(5)
C7 C25 C26 C16 0.6(8)
C27 C25 C26 C16 -176.7(5)
C7 C25 C26 C28 177.9(5)
C27 C25 C26 C28 0.6(8)
C7 C25 C27 N29 124.9(6)
C26 C25 C27 N29 -57.7(7)
C16 C26 C28 N32 -127.3(6)
C25 C26 C28 N32 55.5(7)
C25 C27 N29 C34 -69.3(7)
C25 C27 N29 C30 77.0(7)
C34 N29 C30 N32 88.6(5)
C27 N29 C30 N32 -60.3(6)
C34 N29 C30 C31 -145.3(5)
C27 N29 C30 C31 65.9(7)
C34 N29 C30 C38 -19.7(5)
C27 N29 C30 C38 -168.6(4)
N29 C30 N32 C35 -126.6(5)
C31 C30 N32 C35 107.2(6)
C38 C30 N32 C35 -16.7(6)
N29 C30 N32 C28 60.6(7)
C31 C30 N32 C28 -65.6(7)
C38 C30 N32 C28 170.5(5)
C26 C28 N32 C35 111.2(6)
C26 C28 N32 C30 -76.7(7)
C30 N29 C34 O33 -168.9(5)
C27 N29 C34 O33 -19.3(8)
C30 N29 C34 N37 12.8(5)
C27 N29 C34 N37 162.4(4)
C30 N32 C35 O36 -173.5(5)
C28 N32 C35 O36 -0.8(9)
C30 N32 C35 N40 7.0(6)
C28 N32 C35 N40 179.7(5)
O33 C34 N37 C41 -11.4(7)
N29 C34 N37 C41 166.9(4)
O33 C34 N37 C38 -177.7(5)
N29 C34 N37 C38 0.5(5)
C34 N37 C38 N40 -119.9(5)
C41 N37 C38 N40 74.5(6)
C34 N37 C38 C39 111.6(5)
C41 N37 C38 C39 -53.9(7)
C34 N37 C38 C30 -11.9(5)
C41 N37 C38 C30 -177.4(4)
N29 C30 C38 N40 134.7(4)
N32 C30 C38 N40 19.0(5)
C31 C30 C38 N40 -102.2(6)
N29 C30 C38 N37 18.1(5)
N32 C30 C38 N37 -97.6(5)
C31 C30 C38 N37 141.2(5)
N29 C30 C38 C39 -102.5(6)
N32 C30 C38 C39 141.8(5)
C31 C30 C38 C39 20.6(8)
O36 C35 N40 C42 1.5(9)
N32 C35 N40 C42 -178.9(5)
O36 C35 N40 C38 -172.3(5)
N32 C35 N40 C38 7.3(6)
N37 C38 N40 C35 90.1(6)
C39 C38 N40 C35 -141.9(5)
C30 C38 N40 C35 -16.9(6)
N37 C38 N40 C42 -83.4(6)
C39 C38 N40 C42 44.7(7)
C30 C38 N40 C42 169.7(5)
C34 N37 C41 N43 116.8(5)
C38 N37 C41 N43 -78.7(6)
C35 N40 C42 N45 -85.9(7)
C38 N40 C42 N45 86.9(6)
N37 C41 N43 C47 -114.6(6)
N37 C41 N43 C44 88.3(6)
C47 N43 C44 N45 112.8(5)
C41 N43 C44 N45 -88.3(6)
C47 N43 C44 C51 1.7(6)
C41 N43 C44 C51 160.6(5)
N40 C42 N45 C48 119.7(6)
N40 C42 N45 C44 -77.2(6)
N43 C44 N45 C48 -117.1(5)
C51 C44 N45 C48 -5.8(6)
N43 C44 N45 C42 78.2(6)
C51 C44 N45 C42 -170.5(5)
C44 N43 C47 O46 175.6(5)
C41 N43 C47 O46 16.3(8)
C44 N43 C47 N50 -4.1(6)
C41 N43 C47 N50 -163.4(4)
C42 N45 C48 O49 -8.9(8)
C44 N45 C48 O49 -173.6(5)
C42 N45 C48 N52 172.7(4)
C44 N45 C48 N52 8.0(6)
O46 C47 N50 C51 -174.7(5)
N43 C47 N50 C51 5.0(6)
O46 C47 N50 C53 -12.3(8)
N43 C47 N50 C53 167.4(4)
C47 N50 C51 N52 -114.8(5)
C53 N50 C51 N52 83.0(6)
C47 N50 C51 C44 -3.8(6)
C53 N50 C51 C44 -166.0(4)
N43 C44 C51 N50 1.2(5)
N45 C44 C51 N50 -118.0(4)
N43 C44 C51 N52 120.9(4)
N45 C44 C51 N52 1.6(5)
O49 C48 N52 C54 18.9(8)
N45 C48 N52 C54 -162.7(4)
O49 C48 N52 C51 174.8(5)
N45 C48 N52 C51 -6.8(6)
N50 C51 N52 C48 113.9(5)
C44 C51 N52 C48 3.0(6)
N50 C51 N52 C54 -90.3(6)
C44 C51 N52 C54 158.8(4)
C47 N50 C53 N55 121.9(5)
C51 N50 C53 N55 -77.5(6)
C48 N52 C54 N57 -121.7(5)
C51 N52 C54 N57 84.5(6)
N50 C53 N55 C59 -121.3(6)
N50 C53 N55 C56 84.2(6)
C59 N55 C56 N57 114.1(5)
C53 N55 C56 N57 -89.8(6)
C59 N55 C56 C63 2.3(6)
C53 N55 C56 C63 158.4(5)
N55 C56 N57 C60 -116.0(5)
C63 C56 N57 C60 -5.1(6)
N55 C56 N57 C54 82.5(6)
C63 C56 N57 C54 -166.6(4)
N52 C54 N57 C60 122.7(6)
N52 C54 N57 C56 -77.4(7)
C56 N55 C59 O58 174.2(6)
C53 N55 C59 O58 17.6(9)
C56 N55 C59 N62 -6.5(6)
C53 N55 C59 N62 -163.0(5)
C56 N57 C60 O61 -174.0(6)
C54 N57 C60 O61 -12.2(9)
C56 N57 C60 N64 5.7(6)
C54 N57 C60 N64 167.4(5)
O58 C59 N62 C63 -172.4(6)
N55 C59 N62 C63 8.2(6)
O58 C59 N62 C65 -14.4(9)
N55 C59 N62 C65 166.2(5)
C59 N62 C63 N64 -118.5(5)
C65 N62 C63 N64 83.9(6)
C59 N62 C63 C56 -6.6(6)
C65 N62 C63 C56 -164.3(5)
N57 C56 C63 N62 -117.6(5)
N55 C56 C63 N62 2.5(6)
N57 C56 C63 N64 2.4(5)
N55 C56 C63 N64 122.6(4)
O61 C60 N64 C63 175.7(6)
N57 C60 N64 C63 -3.9(6)
O61 C60 N64 C66 10.2(9)
N57 C60 N64 C66 -169.4(5)
N62 C63 N64 C60 113.6(5)
C56 C63 N64 C60 0.8(6)
N62 C63 N64 C66 -81.4(6)
C56 C63 N64 C66 165.9(5)
C59 N62 C65 N67 119.3(6)
C63 N62 C65 N67 -85.1(7)
C60 N64 C66 N70 -114.0(6)
C63 N64 C66 N70 82.0(7)
N62 C65 N67 C72 -90.0(6)
N62 C65 N67 C68 84.4(7)
C72 N67 C68 N70 95.5(6)
C65 N67 C68 N70 -79.3(7)
C72 N67 C68 C69 -136.9(5)
C65 N67 C68 C69 48.3(7)
C72 N67 C68 C76 -12.6(6)
C65 N67 C68 C76 172.5(5)
N64 C66 N70 C73 115.2(6)
N64 C66 N70 C68 -83.5(7)
N67 C68 N70 C73 -118.3(5)
C69 C68 N70 C73 113.8(5)
C76 C68 N70 C73 -9.7(6)
N67 C68 N70 C66 79.2(6)
C69 C68 N70 C66 -48.7(7)
C76 C68 N70 C66 -172.2(5)
C65 N67 C72 O71 0.7(9)
C68 N67 C72 O71 -174.4(5)
C65 N67 C72 N75 -178.3(5)
C68 N67 C72 N75 6.5(6)
C66 N70 C73 O74 -9.7(9)
C68 N70 C73 O74 -173.2(5)
C66 N70 C73 N78 167.0(5)
C68 N70 C73 N78 3.5(6)
O71 C72 N75 C76 -175.7(5)
N67 C72 N75 C76 3.4(6)
O71 C72 N75 C79 0.5(9)
N67 C72 N75 C79 179.6(5)
C72 N75 C76 N78 -120.9(5)
C79 N75 C76 N78 62.8(6)
C72 N75 C76 C77 113.8(5)
C79 N75 C76 C77 -62.5(7)
C72 N75 C76 C68 -10.8(6)
C79 N75 C76 C68 172.9(5)
N67 C68 C76 N78 128.6(4)
N70 C68 C76 N78 11.9(5)
C69 C68 C76 N78 -109.2(6)
N67 C68 C76 N75 13.2(5)
N70 C68 C76 N75 -103.5(5)
C69 C68 C76 N75 135.5(5)
N67 C68 C76 C77 -109.1(5)
N70 C68 C76 C77 134.1(5)
C69 C68 C76 C77 13.1(8)
O74 C73 N78 C76 -178.0(5)
N70 C73 N78 C76 5.3(6)
O74 C73 N78 C80 -20.6(9)
N70 C73 N78 C80 162.7(5)
N75 C76 N78 C73 98.1(5)
C77 C76 N78 C73 -136.1(5)
C68 C76 N78 C73 -11.0(6)
N75 C76 N78 C80 -59.1(6)
C77 C76 N78 C80 66.7(6)
C68 C76 N78 C80 -168.3(5)
C72 N75 C79 C81 104.3(6)
C76 N75 C79 C81 -79.9(6)
C73 N78 C80 C82 -81.0(7)
C76 N78 C80 C82 74.1(7)
N75 C79 C81 C83 -126.4(5)
N75 C79 C81 C82 56.9(7)
C83 C81 C82 C92 -0.6(8)
C79 C81 C82 C92 176.0(5)
C83 C81 C82 C80 -177.3(5)
C79 C81 C82 C80 -0.7(8)
N78 C80 C82 C92 128.2(6)
N78 C80 C82 C81 -55.1(7)
C82 C81 C83 O84A 179.0(4)
C79 C81 C83 O84A 2.3(7)
C82 C81 C83 O84 179.0(4)
C79 C81 C83 O84 2.3(7)
C82 C81 C83 C101 1.5(8)
C79 C81 C83 C101 -175.2(5)
C81 C83 O84 C85 86.4(7)
C101 C83 O84 C85 -95.9(7)
C83 O84 C85 C86 -164.1(7)
O84 C85 C86 C87 -62.7(11)
C85 C86 C87 S88 -173.6(7)
C86 C87 S88 O90 -62.1(9)
C86 C87 S88 O89 57.6(9)
C86 C87 S88 O91 173.8(8)
C81 C83 O84A C85A 106.0(12)
C101 C83 O84A C85A -76.3(12)
C83 O84A C85A C86A 164.5(13)
O84A C85A C86A C87A 63(2)
C85A C86A C87A S88A 173.6(14)
C86A C87A S88A O89A -60(2)
C86A C87A S88A O90A -179.9(19)
C86A C87A S88A O91A 59(2)
C81 C82 C92 O93A -177.6(5)
C80 C82 C92 O93A -0.8(8)
C81 C82 C92 O93 -177.6(5)
C80 C82 C92 O93 -0.8(8)
C81 C82 C92 C106 -0.8(8)
C80 C82 C92 C106 176.0(5)
C82 C92 O93 C94 -95.0(15)
C106 C92 O93 C94 88.1(15)
C92 O93 C94 C95 171.2(10)
O93 C94 C95 C96 58.5(17)
C94 C95 C96 S97 151.9(15)
C95 C96 S97 O98 66.2(19)
C95 C96 S97 O99 161.8(18)
C95 C96 S97 O100 -53(2)
C82 C92 O93A C94A -103.4(13)
C106 C92 O93A C94A 79.6(13)
C92 O93A C94A C95A 179.8(10)
O93A C94A C95A C96A 79.2(17)
C94A C95A C96A S97A 170.3(12)
C95A C96A S97A O97A -67.0(18)
C95A C96A S97A O99A 172.1(15)
C95A C96A S97A O98A 27.1(18)
O84A C83 C101 C106 -178.4(5)
O84 C83 C101 C106 -178.4(5)
C81 C83 C101 C106 -0.8(8)
O84A C83 C101 C102 0.9(8)
O84 C83 C101 C102 0.9(8)
C81 C83 C101 C102 178.4(5)
C83 C101 C102 C103 -178.4(6)
C106 C101 C102 C103 0.8(8)
C101 C102 C103 C104 0.6(10)
C102 C103 C104 C105 -0.3(10)
C103 C104 C105 C106 -1.4(10)
C83 C101 C106 C105 176.8(5)
C102 C101 C106 C105 -2.5(8)
C83 C101 C106 C92 -0.6(8)
C102 C101 C106 C92 -179.9(5)
C104 C105 C106 C101 2.8(8)
C104 C105 C106 C92 -179.9(5)
C82 C92 C106 C101 1.5(8)
O93A C92 C106 C101 178.3(5)
O93 C92 C106 C101 178.3(5)
C82 C92 C106 C105 -175.9(5)
O93A C92 C106 C105 1.0(8)
O93 C92 C106 C105 1.0(8)
C2A N1A C3A C4A -76.4(15)
C1A N1A C3A C4A 160.5(9)
N1A C3A C4A C5A -89.0(14)
N1A C3A C4A O7A 83.7(14)
O7A C4A C5A C6A -0.5(14)
C3A C4A C5A C6A 172.8(11)
C4A C5A C6A C7A -1.1(14)
C5A C6A C7A O7A 2.3(16)
C5A C6A C7A C8A 175.8(14)
C6A C7A O7A C4A -2.6(17)
C8A C7A O7A C4A -177.2(12)
C5A C4A O7A C7A 1.9(17)
C3A C4A O7A C7A -172.4(12)
C6A C7A C8A S8A -67.1(18)
O7A C7A C8A S8A 106.0(14)
C7A C8A S8A C9A 59.5(11)
C8A S8A C9A C10A 146.4(15)
S8A C9A C10A N11A -53(2)
C9A C10A N11A C12A 165.5(17)
C10A N11A C12A N17A 174(5)
C10A N11A C12A C13A -5(3)
N17A C12A C13A N14A -4(6)
N11A C12A C13A N14A 174.8(19)
C12A C13A N14A O16A 11(3)
C12A C13A N14A O15A 173.4(18)
N11A C12A N17A C18A 8(11)
C13A C12A N17A C18A -173(6)
C1B N1B C3B C4B 78.0(14)
C2B N1B C3B C4B -53(2)
N1B C3B C4B C5B -88.0(19)
N1B C3B C4B O7B 87.3(17)
O7B C4B C5B C6B -1.4(19)
C3B C4B C5B C6B 174.3(15)
C4B C5B C6B C7B 1.9(19)
C5B C6B C7B O7B -2(2)
C5B C6B C7B C8B -179.1(18)
C6B C7B O7B C4B 1(2)
C8B C7B O7B C4B 178.9(16)
C5B C4B O7B C7B 0(2)
C3B C4B O7B C7B -176.2(15)
C6B C7B C8B S8B -78(2)
O7B C7B C8B S8B 104.7(18)
C7B C8B S8B C9B 71.8(12)
C8B S8B C9B C10B 126(2)
S8B C9B C10B N11B 3(4)
C9B C10B N11B C12B 142(3)
C10B N11B C12B N17B 160(7)
C10B N11B C12B C13B -17(4)
N17B C12B C13B N14B -7(8)
N11B C12B C13B N14B 169(2)
C12B C13B N14B O16B 2(4)
C12B C13B N14B O15B 168(2)
N11B C12B N17B C18B -5(14)
C13B C12B N17B C18B 172(8)
